data_4517584
loop_
_publ_author_name
'Yazdani, Sima'
'Junor, Glen P.'
'Peltier, Jesse L.'
'Gembicky, Milan'
'Jazzar, Rodolphe'
'Grotjahn, Douglas B.'
'Bertrand, Guy'

_publ_section_title
;
 Influence of Carbene and Phosphine Ligands on the Catalytic Activity of
 Gold Complexes in the Hydroamination and Hydrohydrazination of Alkynes
;
_journal_name_full 'ACS Catalysis'
_journal_page_first 5190
_journal_paper_doi 10.1021/acscatal.0c01352
_journal_year 2020
_chemical_formula_moiety 'C38 H47 Au N, B C24 F20'
_chemical_formula_sum 'C62 H47 Au B F20 N'
_chemical_formula_weight 1393.78
_space_group_crystal_system triclinic
_space_group_IT_number 2
_space_group_name_Hall '-P 1'
_space_group_name_H-M_alt 'P -1'
_atom_sites_solution_hydrogens geom
_audit_creation_date 2020-02-12
_audit_creation_method
;
Olex2 1.2-beta
(compiled 2018.05.29 svn.r3508 for OlexSys, GUI svn.r5506)
;
_cell_angle_alpha 78.4450(10)
_cell_angle_beta 80.9370(10)
_cell_angle_gamma 82.2190(10)
_cell_formula_units_Z 4
_cell_length_a 15.2805(9)
_cell_length_b 18.4692(12)
_cell_length_c 20.3195(13)
_cell_measurement_reflns_used 9760
_cell_measurement_temperature 100(2)
_cell_measurement_theta_max 26.74
_cell_measurement_theta_min 2.26
_cell_volume 5516.1(6)
_computing_cell_refinement 'SAINT v8.38A (Bruker, 2017)'
_computing_data_collection 'APEX3 v2017.3-0 (Bruker, 2017)'
_computing_data_reduction 'SAINT v8.38A (Bruker, 2017)'
_computing_molecular_graphics 'Olex2 (Dolomanov et al., 2009)'
_computing_publication_material 'Olex2 (Dolomanov et al., 2009)'
_computing_structure_refinement 'ShelXL (Sheldrick, 2015)'
_computing_structure_solution 'ShelXT (Sheldrick, 2015)'
_diffrn_ambient_temperature 100.15
_diffrn_detector 'Bruker APEX-II CCD'
_diffrn_detector_area_resol_mean 8.258
_diffrn_detector_type 'CCD Area Detector'
_diffrn_measured_fraction_theta_full 1.000
_diffrn_measured_fraction_theta_max 1.000
_diffrn_measurement_device 'Kappa Four-Circle Diffractometer'
_diffrn_measurement_device_type 'Bruker APEX II Ultra'
_diffrn_measurement_method '\w and \f scans'
_diffrn_radiation_monochromator 'Double Bounce Multilayer Mirrors'
_diffrn_radiation_probe x-ray
_diffrn_radiation_type MoK\a
_diffrn_radiation_wavelength 0.71073
_diffrn_reflns_av_R_equivalents 0.0320
_diffrn_reflns_av_unetI/netI 0.0229
_diffrn_reflns_Laue_measured_fraction_full 1.000
_diffrn_reflns_Laue_measured_fraction_max 1.000
_diffrn_reflns_limit_h_max 19
_diffrn_reflns_limit_h_min -19
_diffrn_reflns_limit_k_max 23
_diffrn_reflns_limit_k_min -23
_diffrn_reflns_limit_l_max 25
_diffrn_reflns_limit_l_min -25
_diffrn_reflns_number 116457
_diffrn_reflns_point_group_measured_fraction_full 1.000
_diffrn_reflns_point_group_measured_fraction_max 1.000
_diffrn_reflns_theta_full 25.242
_diffrn_reflns_theta_max 26.372
_diffrn_reflns_theta_min 1.385
_diffrn_source 'Micro Focus Rotating Anode'
_diffrn_source_type 'Bruker TXS'
_diffrn_standards_number 0
_exptl_absorpt_coefficient_mu 2.777
_exptl_absorpt_correction_T_max 0.6466
_exptl_absorpt_correction_T_min 0.5305
_exptl_absorpt_correction_type multi-scan
_exptl_absorpt_process_details
'SADABS-2016/2 (Bruker,2016/2) was used for absorption correction. wR2(int) was 0.0801 before and 0.0365 after correction. The Ratio of minimum to maximum transmission is 0.8204. The \l/2 correction factor is Not present.'
_exptl_crystal_colour 'clear light colourless'
_exptl_crystal_colour_lustre clear
_exptl_crystal_colour_modifier light
_exptl_crystal_colour_primary colourless
_exptl_crystal_density_diffrn 1.678
_exptl_crystal_description block
_exptl_crystal_F_000 2760
_exptl_crystal_size_max 0.15
_exptl_crystal_size_mid 0.11
_exptl_crystal_size_min 0.05
_refine_diff_density_max 1.369
_refine_diff_density_min -0.444
_refine_diff_density_rms 0.072
_refine_ls_extinction_method none
_refine_ls_goodness_of_fit_ref 1.043
_refine_ls_hydrogen_treatment constr
_refine_ls_matrix_type full
_refine_ls_number_parameters 1633
_refine_ls_number_reflns 22551
_refine_ls_number_restraints 91
_refine_ls_restrained_S_all 1.042
_refine_ls_R_factor_all 0.0412
_refine_ls_R_factor_gt 0.0263
_refine_ls_shift/su_max 0.002
_refine_ls_shift/su_mean 0.000
_refine_ls_structure_factor_coef Fsqd
_refine_ls_weighting_details 'w=1/[\s^2^(Fo^2^)+(0.0202P)^2^+8.3600P] where P=(Fo^2^+2Fc^2^)/3'
_refine_ls_weighting_scheme calc
_refine_ls_wR_factor_gt 0.0555
_refine_ls_wR_factor_ref 0.0615
_reflns_Friedel_coverage 0.000
_reflns_number_gt 16837
_reflns_number_total 22551
_reflns_threshold_expression 'I > 2\s(I)'
_cod_data_source_file L4AuPhCCPhBArF.cif
_cod_data_source_block l4auphccphbarf
_cod_depositor_comments
;
The following automatic conversions were performed:

data item '_diffrn_radiation_probe' value 'X-ray' was changed to
'x-ray' in accordance with the
/home/data/users/saulius/crontab/automatic-downloads/rss-feeds/ACS/lib/dictionaries/cif_core.dic
dictionary named 'cif_core.dic' version 2.4.2 last updated on
2011-04-26.

Automatic conversion script
Id: cif_fix_values 7556 2019-12-06 15:28:31Z antanas 
;
_cod_database_code 4517584
_shelx_shelxl_version_number 2014/7
_shelx_space_group_comment
;
The symmetry employed for this shelxl refinement is uniquely defined
by the following loop, which should always be used as a source of
symmetry information in preference to the above space-group names.
They are only intended as comments.
;
_shelx_estimated_absorpt_t_max 0.874
_shelx_estimated_absorpt_t_min 0.681
_olex2_refinement_description
;
1. Fixed Uiso
 At 1.2 times of:
  All C(H) groups, All C(H,H) groups
 At 1.5 times of:
  All C(H,H,H) groups
2. Restrained distances
 C26'-C33" \\sim C33'-C26'
 with sigma of 0.01
3. Rigid body (RIGU) restrains
 C26, C33A, C34A, C35A, C36A, C37A, C38A
 with sigma for 1-2 distances of 0.002 and sigma for 1-3 distances of 0.004
 C33", C38", C37", C36", C35", C34", C26'
 with sigma for 1-2 distances of 0.002 and sigma for 1-3 distances of 0.004
4. Others
 Sof(C33A)=Sof(C34A)=Sof(H34A)=Sof(C35A)=Sof(H35A)=Sof(C36A)=Sof(H36A)=
 Sof(C37A)=Sof(H37A)=Sof(C38A)=Sof(H38A)=1-FVAR(1)
 Sof(C33)=Sof(C34)=Sof(H34)=Sof(C35)=Sof(H35)=Sof(C36)=Sof(H36)=Sof(C37)=
 Sof(H37)=Sof(C38)=Sof(H38)=FVAR(1)
 Sof(C33")=Sof(C38")=Sof(H38")=Sof(C37")=Sof(H37")=Sof(C36")=Sof(H36")=
 Sof(C35")=Sof(H35")=Sof(C34")=Sof(H34")=1-FVAR(2)
 Sof(C33')=Sof(C34')=Sof(H34')=Sof(C35')=Sof(H35')=Sof(C36')=Sof(H36')=
 Sof(C37')=Sof(H37')=Sof(C38')=Sof(H38')=FVAR(2)
5.a Ternary CH refined with riding coordinates:
 C3(H3), C8(H8), C19(H19), C22(H22), C3'(H3'), C8'(H8'), C19'(H19'), C22'(H22')
5.b Secondary CH2 refined with riding coordinates:
 C4(H4A,H4B), C6(H6A,H6B), C7(H7A,H7B), C4'(H4'A,H4'B), C6'(H6'A,H6'B),
 C7'(H7'A,H7'B)
5.c Aromatic/amide H refined with riding coordinates:
 C15(H15), C16(H16), C17(H17), C28(H28), C29(H29), C30(H30), C31(H31),
 C32(H32), C34A(H34A), C35A(H35A), C36A(H36A), C37A(H37A), C38A(H38A), C34(H34),
  C35(H35), C36(H36), C37(H37), C38(H38), C38"(H38"), C37"(H37"), C36"(H36"),
 C35"(H35"), C34"(H34"), C15'(H15'), C16'(H16'), C17'(H17'), C28'(H28'),
 C29'(H29'), C30'(H30'), C31'(H31'), C32'(H32'), C34'(H34'), C35'(H35'),
 C36'(H36'), C37'(H37'), C38'(H38')
5.d Fitted hexagon refined as free rotating group:
 C33A(C34A,C35A,C36A,C37A,C38A), C33"(C38",C37",C36",C35",C34")
5.e Idealised Me refined as rotating group:
 C9(H9A,H9B,H9C), C10(H10A,H10B,H10C), C11(H11A,H11B,H11C), C12(H12A,H12B,
 H12C), C20(H20A,H20B,H20C), C21(H21A,H21B,H21C), C23(H23A,H23B,H23C), C24(H24A,
 H24B,H24C), C9'(H9'A,H9'B,H9'C), C10'(H10D,H10E,H10F), C11'(H11D,H11E,H11F),
 C12'(H12D,H12E,H12F), C20'(H20D,H20E,H20F), C21'(H21D,H21E,H21F), C23'(H23D,
 H23E,H23F), C24'(H24D,H24E,H24F)
;
_olex2_submission_special_instructions 'No special instructions were received'

loop_
_space_group_symop_operation_xyz
'x, y, z'
'-x, -y, -z'

loop_
_atom_site_label
_atom_site_type_symbol
_atom_site_fract_x
_atom_site_fract_y
_atom_site_fract_z
_atom_site_U_iso_or_equiv
_atom_site_adp_type
_atom_site_occupancy
_atom_site_site_symmetry_order
_atom_site_calc_flag
_atom_site_refinement_flags_posn
_atom_site_refinement_flags_adp
_atom_site_refinement_flags_occupancy
_atom_site_disorder_assembly
_atom_site_disorder_group
Au1 Au -0.16504(2) 0.60305(2) 0.10623(2) 0.01720(3) Uani 1 1 d . . . . .
N1 N -0.18363(15) 0.46021(12) 0.19516(12) 0.0162(5) Uani 1 1 d . . . . .
C1 C -0.22013(18) 0.50867(14) 0.14839(14) 0.0161(6) Uani 1 1 d . . . . .
C2 C -0.30377(19) 0.48545(16) 0.13086(15) 0.0201(6) Uani 1 1 d . . . . .
C3 C -0.2758(2) 0.41023(17) 0.10521(16) 0.0262(7) Uani 1 1 d . . . . .
H3 H -0.3315 0.3900 0.1005 0.031 Uiso 1 1 calc R . . . .
C4 C -0.2290(2) 0.35450(16) 0.15937(17) 0.0268(7) Uani 1 1 d . . . . .
H4A H -0.2611 0.3096 0.1733 0.032 Uiso 1 1 calc R . . . .
H4B H -0.1674 0.3391 0.1397 0.032 Uiso 1 1 calc R . . . .
C5 C -0.22616(19) 0.38852(15) 0.22168(15) 0.0204(6) Uani 1 1 d . . . . .
C6 C -0.36661(19) 0.47014(16) 0.19859(15) 0.0216(6) Uani 1 1 d . . . . .
H6A H -0.3830 0.5168 0.2167 0.026 Uiso 1 1 calc R . . . .
H6B H -0.4220 0.4532 0.1903 0.026 Uiso 1 1 calc R . . . .
C7 C -0.32234(18) 0.41101(15) 0.25086(15) 0.0201(6) Uani 1 1 d . . . . .
H7A H -0.3560 0.3669 0.2627 0.024 Uiso 1 1 calc R . . . .
H7B H -0.3229 0.4309 0.2927 0.024 Uiso 1 1 calc R . . . .
C8 C -0.3489(2) 0.54685(17) 0.07861(17) 0.0278(7) Uani 1 1 d . . . . .
H8 H -0.3020 0.5615 0.0397 0.033 Uiso 1 1 calc R . . . .
C9 C -0.3867(2) 0.61670(17) 0.10723(18) 0.0339(8) Uani 1 1 d . . . . .
H9A H -0.4001 0.6575 0.0700 0.051 Uiso 1 1 calc GR . . . .
H9B H -0.3430 0.6303 0.1317 0.051 Uiso 1 1 calc GR . . . .
H9C H -0.4415 0.6071 0.1383 0.051 Uiso 1 1 calc GR . . . .
C10 C -0.4230(2) 0.5189(2) 0.05015(19) 0.0412(9) Uani 1 1 d . . . . .
H10A H -0.4691 0.5023 0.0874 0.062 Uiso 1 1 calc GR . . . .
H10B H -0.3978 0.4774 0.0273 0.062 Uiso 1 1 calc GR . . . .
H10C H -0.4494 0.5594 0.0177 0.062 Uiso 1 1 calc GR . . . .
C11 C -0.2176(2) 0.41839(19) 0.03625(17) 0.0349(8) Uani 1 1 d . . . . .
H11A H -0.1634 0.4398 0.0390 0.052 Uiso 1 1 calc GR . . . .
H11B H -0.2507 0.4511 0.0022 0.052 Uiso 1 1 calc GR . . . .
H11C H -0.2016 0.3694 0.0234 0.052 Uiso 1 1 calc GR . . . .
C12 C -0.1755(2) 0.33662(16) 0.27408(17) 0.0282(7) Uani 1 1 d . . . . .
H12A H -0.1143 0.3240 0.2536 0.042 Uiso 1 1 calc GR . . . .
H12B H -0.2050 0.2911 0.2901 0.042 Uiso 1 1 calc GR . . . .
H12C H -0.1746 0.3612 0.3124 0.042 Uiso 1 1 calc GR . . . .
C13 C -0.11043(19) 0.47734(15) 0.22559(15) 0.0200(6) Uani 1 1 d . . . . .
C14 C -0.1311(2) 0.51835(16) 0.27762(16) 0.0244(7) Uani 1 1 d . . . . .
C15 C -0.0611(2) 0.53115(19) 0.30852(19) 0.0380(9) Uani 1 1 d . . . . .
H15 H -0.0729 0.5588 0.3442 0.046 Uiso 1 1 calc R . . . .
C16 C 0.0259(3) 0.5038(2) 0.2877(2) 0.0487(11) Uani 1 1 d . . . . .
H16 H 0.0729 0.5116 0.3101 0.058 Uiso 1 1 calc R . . . .
C17 C 0.0443(2) 0.4656(2) 0.2350(2) 0.0405(9) Uani 1 1 d . . . . .
H17 H 0.1044 0.4486 0.2206 0.049 Uiso 1 1 calc R . . . .
C18 C -0.0230(2) 0.45094(16) 0.20200(17) 0.0257(7) Uani 1 1 d . . . . .
C19 C -0.2251(2) 0.54912(16) 0.30266(16) 0.0269(7) Uani 1 1 d . . . . .
H19 H -0.2660 0.5368 0.2736 0.032 Uiso 1 1 calc R . . . .
C20 C -0.2343(3) 0.63347(18) 0.2954(2) 0.0421(9) Uani 1 1 d . . . . .
H20A H -0.1959 0.6473 0.3243 0.063 Uiso 1 1 calc GR . . . .
H20B H -0.2964 0.6515 0.3094 0.063 Uiso 1 1 calc GR . . . .
H20C H -0.2163 0.6558 0.2481 0.063 Uiso 1 1 calc GR . . . .
C21 C -0.2543(3) 0.5123(2) 0.37533(18) 0.0471(10) Uani 1 1 d . . . . .
H21A H -0.2442 0.4581 0.3792 0.071 Uiso 1 1 calc GR . . . .
H21B H -0.3178 0.5272 0.3879 0.071 Uiso 1 1 calc GR . . . .
H21C H -0.2196 0.5278 0.4058 0.071 Uiso 1 1 calc GR . . . .
C22 C 0.0014(2) 0.41090(18) 0.14261(18) 0.0321(8) Uani 1 1 d . . . . .
H22 H -0.0551 0.4009 0.1286 0.039 Uiso 1 1 calc R . . . .
C23 C 0.0511(3) 0.4600(2) 0.08256(19) 0.0478(10) Uani 1 1 d . . . . .
H23A H 0.0146 0.5075 0.0711 0.072 Uiso 1 1 calc GR . . . .
H23B H 0.0628 0.4349 0.0434 0.072 Uiso 1 1 calc GR . . . .
H23C H 0.1077 0.4691 0.0947 0.072 Uiso 1 1 calc GR . . . .
C24 C 0.0576(2) 0.33635(19) 0.1608(2) 0.0424(10) Uani 1 1 d . . . . .
H24A H 0.1160 0.3452 0.1699 0.064 Uiso 1 1 calc GR . . . .
H24B H 0.0656 0.3095 0.1230 0.064 Uiso 1 1 calc GR . . . .
H24C H 0.0273 0.3067 0.2013 0.064 Uiso 1 1 calc GR . . . .
C25 C -0.1447(2) 0.71353(15) 0.04231(16) 0.0237(7) Uani 1 1 d . . . . .
C26 C -0.0809(2) 0.69470(16) 0.07345(17) 0.0274(7) Uani 1 1 d . U . . .
C27 C -0.2166(2) 0.75128(15) 0.00626(15) 0.0213(6) Uani 1 1 d . . . . .
C28 C -0.2493(2) 0.82348(16) 0.01475(16) 0.0290(7) Uani 1 1 d . . . . .
H28 H -0.2232 0.8475 0.0428 0.035 Uiso 1 1 calc R . . . .
C29 C -0.3198(3) 0.85983(19) -0.01788(18) 0.0389(9) Uani 1 1 d . . . . .
H29 H -0.3428 0.9087 -0.0114 0.047 Uiso 1 1 calc R . . . .
C30 C -0.3573(2) 0.8262(2) -0.05977(18) 0.0362(9) Uani 1 1 d . . . . .
H30 H -0.4059 0.8518 -0.0819 0.043 Uiso 1 1 calc R . . . .
C31 C -0.3242(2) 0.75514(18) -0.06949(17) 0.0314(8) Uani 1 1 d . . . . .
H31 H -0.3493 0.7323 -0.0990 0.038 Uiso 1 1 calc R . . . .
C32 C -0.2542(2) 0.71720(16) -0.03621(16) 0.0249(7) Uani 1 1 d . . . . .
H32 H -0.2320 0.6681 -0.0424 0.030 Uiso 1 1 calc R . . . .
C33 C 0.0079(3) 0.6921(3) 0.0941(3) 0.0193(12) Uani 0.745(5) 1 d . . P A 1
C33A C -0.0096(7) 0.6936(9) 0.1148(7) 0.030(4) Uani 0.255(5) 1 d . U P A 2
C34A C -0.0113(7) 0.7304(9) 0.1684(7) 0.080(7) Uani 0.255(5) 1 d G U P A 2
H34A H -0.0649 0.7575 0.1847 0.096 Uiso 0.255(5) 1 calc R . P A 2
C35A C 0.0654(8) 0.7274(8) 0.1980(7) 0.085(7) Uani 0.255(5) 1 d G U P A 2
H35A H 0.0642 0.7526 0.2347 0.102 Uiso 0.255(5) 1 calc R . P A 2
C36A C 0.1438(7) 0.6877(8) 0.1741(7) 0.060(5) Uani 0.255(5) 1 d G U P A 2
H36A H 0.1962 0.6857 0.1944 0.072 Uiso 0.255(5) 1 calc R . P A 2
C37A C 0.1455(7) 0.6509(8) 0.1205(7) 0.074(7) Uani 0.255(5) 1 d G U P A 2
H37A H 0.1991 0.6237 0.1041 0.088 Uiso 0.255(5) 1 calc R . P A 2
C38A C 0.0688(8) 0.6538(9) 0.0908(6) 0.083(8) Uani 0.255(5) 1 d G U P A 2
H38A H 0.0700 0.6287 0.0542 0.099 Uiso 0.255(5) 1 calc R . P A 2
C34 C 0.0290(4) 0.6499(3) 0.1551(3) 0.0471(15) Uani 0.745(5) 1 d . . P A 1
H34 H -0.0127 0.6194 0.1832 0.056 Uiso 0.745(5) 1 calc R . P A 1
C35 C 0.1107(4) 0.6522(3) 0.1752(3) 0.059(2) Uani 0.745(5) 1 d . . P A 1
H35 H 0.1246 0.6235 0.2173 0.071 Uiso 0.745(5) 1 calc R . P A 1
C36 C 0.1715(3) 0.6952(3) 0.1352(3) 0.0348(12) Uani 0.745(5) 1 d . . P A 1
H36 H 0.2266 0.6982 0.1500 0.042 Uiso 0.745(5) 1 calc R . P A 1
C37 C 0.1528(3) 0.7331(3) 0.0748(3) 0.0521(16) Uani 0.745(5) 1 d . . P A 1
H37 H 0.1958 0.7617 0.0460 0.063 Uiso 0.745(5) 1 calc R . P A 1
C38 C 0.0719(3) 0.7310(3) 0.0540(3) 0.0456(14) Uani 0.745(5) 1 d . . P A 1
H38 H 0.0605 0.7575 0.0105 0.055 Uiso 0.745(5) 1 calc R . P A 1
Au1' Au 0.16579(2) -0.10750(2) 0.39324(2) 0.01785(3) Uani 1 1 d . . . . .
N1' N 0.18115(15) 0.03431(12) 0.30290(12) 0.0171(5) Uani 1 1 d . . . . .
C1' C 0.21810(18) -0.01262(15) 0.35046(14) 0.0169(6) Uani 1 1 d . . . . .
C33" C -0.0058(6) -0.1907(11) 0.4060(9) 0.046(6) Uani 0.224(6) 1 d D U P B 2
C38" C -0.0226(9) -0.1598(13) 0.3403(9) 0.121(13) Uani 0.224(6) 1 d G U P B 2
H38" H 0.0219 -0.1354 0.3090 0.145 Uiso 0.224(6) 1 calc R . P B 2
C37" C -0.1044(12) -0.1646(13) 0.3207(8) 0.136(17) Uani 0.224(6) 1 d G U P B 2
H37" H -0.1158 -0.1435 0.2758 0.163 Uiso 0.224(6) 1 calc R . P B 2
C36" C -0.1694(8) -0.2003(11) 0.3666(10) 0.076(7) Uani 0.224(6) 1 d G U P B 2
H36" H -0.2254 -0.2035 0.3532 0.091 Uiso 0.224(6) 1 calc R . P B 2
C35" C -0.1527(8) -0.2311(10) 0.4322(9) 0.089(8) Uani 0.224(6) 1 d G U P B 2
H35" H -0.1971 -0.2555 0.4636 0.107 Uiso 0.224(6) 1 calc R . P B 2
C34" C -0.0709(9) -0.2264(10) 0.4519(7) 0.086(8) Uani 0.224(6) 1 d G U P B 2
H34" H -0.0594 -0.2475 0.4968 0.103 Uiso 0.224(6) 1 calc R . P B 2
C2' C 0.30245(19) 0.01142(15) 0.36596(15) 0.0195(6) Uani 1 1 d . . . . .
C3' C 0.2767(2) 0.08808(16) 0.38841(15) 0.0234(7) Uani 1 1 d . . . . .
H3' H 0.3330 0.1084 0.3915 0.028 Uiso 1 1 calc R . . . .
C4' C 0.2288(2) 0.14210(16) 0.33377(16) 0.0253(7) Uani 1 1 d . . . . .
H4'A H 0.1677 0.1584 0.3538 0.030 Uiso 1 1 calc R . . . .
H4'B H 0.2612 0.1867 0.3178 0.030 Uiso 1 1 calc R . . . .
C5' C 0.22390(19) 0.10528(15) 0.27348(15) 0.0200(6) Uani 1 1 d . . . . .
C6' C 0.36443(19) 0.02364(15) 0.29713(14) 0.0196(6) Uani 1 1 d . . . . .
H6'A H 0.4207 0.0404 0.3038 0.023 Uiso 1 1 calc R . . . .
H6'B H 0.3792 -0.0240 0.2806 0.023 Uiso 1 1 calc R . . . .
C7' C 0.31982(18) 0.08168(15) 0.24388(15) 0.0194(6) Uani 1 1 d . . . . .
H7'A H 0.3194 0.0604 0.2029 0.023 Uiso 1 1 calc R . . . .
H7'B H 0.3538 0.1255 0.2306 0.023 Uiso 1 1 calc R . . . .
C8' C 0.3484(2) -0.04792(17) 0.41912(16) 0.0251(7) Uani 1 1 d . . . . .
H8' H 0.3018 -0.0614 0.4586 0.030 Uiso 1 1 calc R . . . .
C9' C 0.3860(2) -0.11924(17) 0.39311(17) 0.0299(8) Uani 1 1 d . . . . .
H9'A H 0.3415 -0.1348 0.3705 0.045 Uiso 1 1 calc GR . . . .
H9'B H 0.4006 -0.1584 0.4313 0.045 Uiso 1 1 calc GR . . . .
H9'C H 0.4400 -0.1104 0.3609 0.045 Uiso 1 1 calc GR . . . .
C10' C 0.4228(2) -0.0189(2) 0.44593(18) 0.0362(8) Uani 1 1 d . . . . .
H10D H 0.4683 -0.0026 0.4081 0.054 Uiso 1 1 calc GR . . . .
H10E H 0.4499 -0.0587 0.4786 0.054 Uiso 1 1 calc GR . . . .
H10F H 0.3978 0.0232 0.4682 0.054 Uiso 1 1 calc GR . . . .
C11' C 0.2192(2) 0.08327(19) 0.45774(17) 0.0340(8) Uani 1 1 d . . . . .
H11D H 0.1650 0.0608 0.4568 0.051 Uiso 1 1 calc GR . . . .
H11E H 0.2030 0.1333 0.4682 0.051 Uiso 1 1 calc GR . . . .
H11F H 0.2528 0.0526 0.4926 0.051 Uiso 1 1 calc GR . . . .
C12' C 0.1720(2) 0.15520(16) 0.22083(17) 0.0295(8) Uani 1 1 d . . . . .
H12D H 0.1703 0.1291 0.1836 0.044 Uiso 1 1 calc GR . . . .
H12E H 0.2011 0.2006 0.2031 0.044 Uiso 1 1 calc GR . . . .
H12F H 0.1111 0.1682 0.2417 0.044 Uiso 1 1 calc GR . . . .
C13' C 0.10594(19) 0.01480(15) 0.27649(15) 0.0196(6) Uani 1 1 d . . . . .
C14' C 0.0193(2) 0.04059(16) 0.30151(16) 0.0235(7) Uani 1 1 d . . . . .
C15' C -0.0501(2) 0.01865(19) 0.27587(19) 0.0360(8) Uani 1 1 d . . . . .
H15' H -0.1098 0.0346 0.2924 0.043 Uiso 1 1 calc R . . . .
C16' C -0.0347(2) -0.0252(2) 0.2276(2) 0.0443(10) Uani 1 1 d . . . . .
H16' H -0.0834 -0.0387 0.2106 0.053 Uiso 1 1 calc R . . . .
C17' C 0.0519(2) -0.04993(19) 0.2034(2) 0.0385(9) Uani 1 1 d . . . . .
H17' H 0.0618 -0.0806 0.1700 0.046 Uiso 1 1 calc R . . . .
C18' C 0.1248(2) -0.03047(16) 0.22723(16) 0.0250(7) Uani 1 1 d . . . . .
C19' C -0.0027(2) 0.08734(18) 0.35630(17) 0.0294(7) Uani 1 1 d . . . . .
H19' H 0.0546 0.1006 0.3662 0.035 Uiso 1 1 calc R . . . .
C20' C -0.0483(3) 0.0429(2) 0.42161(19) 0.0498(11) Uani 1 1 d . . . . .
H20D H -0.1049 0.0294 0.4132 0.075 Uiso 1 1 calc GR . . . .
H20E H -0.0598 0.0732 0.4571 0.075 Uiso 1 1 calc GR . . . .
H20F H -0.0095 -0.0023 0.4363 0.075 Uiso 1 1 calc GR . . . .
C21' C -0.0607(2) 0.15951(18) 0.33446(19) 0.0362(8) Uani 1 1 d . . . . .
H21D H -0.0311 0.1875 0.2926 0.054 Uiso 1 1 calc GR . . . .
H21E H -0.0698 0.1894 0.3702 0.054 Uiso 1 1 calc GR . . . .
H21F H -0.1185 0.1480 0.3265 0.054 Uiso 1 1 calc GR . . . .
C22' C 0.2184(2) -0.05934(17) 0.19984(16) 0.0275(7) Uani 1 1 d . . . . .
H22' H 0.2609 -0.0426 0.2251 0.033 Uiso 1 1 calc R . . . .
C23' C 0.2311(2) -0.14396(18) 0.2121(2) 0.0405(9) Uani 1 1 d . . . . .
H23D H 0.2182 -0.1634 0.2608 0.061 Uiso 1 1 calc GR . . . .
H23E H 0.2928 -0.1609 0.1957 0.061 Uiso 1 1 calc GR . . . .
H23F H 0.1904 -0.1620 0.1877 0.061 Uiso 1 1 calc GR . . . .
C24' C 0.2407(3) -0.0263(2) 0.12489(19) 0.0515(11) Uani 1 1 d . . . . .
H24D H 0.2024 -0.0442 0.0985 0.077 Uiso 1 1 calc GR . . . .
H24E H 0.3033 -0.0416 0.1095 0.077 Uiso 1 1 calc GR . . . .
H24F H 0.2308 0.0280 0.1185 0.077 Uiso 1 1 calc GR . . . .
C25' C 0.1503(2) -0.21964(16) 0.45439(16) 0.0255(7) Uani 1 1 d . . . . .
C26' C 0.0862(2) -0.20455(16) 0.42250(17) 0.0267(7) Uani 1 1 d D U . . .
C27' C 0.22216(19) -0.25372(16) 0.49268(15) 0.0221(7) Uani 1 1 d . . . . .
C28' C 0.2526(2) -0.21760(16) 0.53724(16) 0.0255(7) Uani 1 1 d . . . . .
H28' H 0.2249 -0.1700 0.5442 0.031 Uiso 1 1 calc R . . . .
C29' C 0.3229(2) -0.25100(17) 0.57123(16) 0.0292(7) Uani 1 1 d . . . . .
H29' H 0.3430 -0.2267 0.6022 0.035 Uiso 1 1 calc R . . . .
C30' C 0.3642(2) -0.31945(19) 0.56046(16) 0.0323(8) Uani 1 1 d . . . . .
H30' H 0.4136 -0.3417 0.5833 0.039 Uiso 1 1 calc R . . . .
C31' C 0.3344(2) -0.35571(18) 0.51673(18) 0.0366(9) Uani 1 1 d . . . . .
H31' H 0.3629 -0.4031 0.5099 0.044 Uiso 1 1 calc R . . . .
C32' C 0.2630(2) -0.32360(17) 0.48259(16) 0.0311(8) Uani 1 1 d . . . . .
H32' H 0.2422 -0.3489 0.4527 0.037 Uiso 1 1 calc R . . . .
C33' C 0.0077(3) -0.2033(3) 0.3898(3) 0.0204(11) Uani 0.776(6) 1 d D . P B 1
C34' C -0.0696(3) -0.1611(3) 0.4103(3) 0.0482(16) Uani 0.776(6) 1 d . . P B 1
H34' H -0.0707 -0.1335 0.4452 0.058 Uiso 0.776(6) 1 calc R . P B 1
C35' C -0.1453(3) -0.1586(3) 0.3806(3) 0.0485(16) Uani 0.776(6) 1 d . . P B 1
H35' H -0.1984 -0.1301 0.3958 0.058 Uiso 0.776(6) 1 calc R . P B 1
C36' C -0.1448(4) -0.1963(3) 0.3302(3) 0.0410(14) Uani 0.776(6) 1 d . . P B 1
H36' H -0.1985 -0.1982 0.3129 0.049 Uiso 0.776(6) 1 calc R . P B 1
C37' C -0.0665(4) -0.2317(4) 0.3038(3) 0.067(2) Uani 0.776(6) 1 d . . P B 1
H37' H -0.0644 -0.2536 0.2650 0.081 Uiso 0.776(6) 1 calc R . P B 1
C38' C 0.0099(3) -0.2356(3) 0.3339(3) 0.0588(18) Uani 0.776(6) 1 d . . P B 1
H38' H 0.0641 -0.2606 0.3158 0.071 Uiso 0.776(6) 1 calc R . P B 1
F1 F 0.20306(12) 0.33160(10) 0.30490(9) 0.0304(4) Uani 1 1 d . . . . .
F2 F 0.04146(14) 0.30063(12) 0.36113(13) 0.0516(6) Uani 1 1 d . . . . .
F3 F -0.03885(14) 0.35380(13) 0.47406(13) 0.0571(6) Uani 1 1 d . . . . .
F4 F 0.05092(14) 0.43861(12) 0.53083(10) 0.0458(5) Uani 1 1 d . . . . .
F5 F 0.21216(12) 0.47453(10) 0.47290(9) 0.0317(4) Uani 1 1 d . . . . .
F6 F 0.32879(12) 0.26239(9) 0.40099(9) 0.0283(4) Uani 1 1 d . . . . .
F7 F 0.37640(15) 0.17786(10) 0.51461(10) 0.0446(5) Uani 1 1 d . . . . .
F8 F 0.44139(16) 0.23950(13) 0.60628(10) 0.0568(7) Uani 1 1 d . . . . .
F9 F 0.46260(14) 0.38712(13) 0.57769(10) 0.0482(6) Uani 1 1 d . . . . .
F10 F 0.41153(12) 0.47267(10) 0.46763(9) 0.0317(4) Uani 1 1 d . . . . .
F11 F 0.49623(11) 0.47349(9) 0.33398(9) 0.0259(4) Uani 1 1 d . . . . .
F12 F 0.53782(12) 0.61185(10) 0.28875(10) 0.0312(4) Uani 1 1 d . . . . .
F13 F 0.40618(14) 0.72783(10) 0.27761(12) 0.0443(5) Uani 1 1 d . . . . .
F14 F 0.23267(13) 0.69943(10) 0.30821(12) 0.0459(6) Uani 1 1 d . . . . .
F15 F 0.18922(11) 0.56373(9) 0.34800(10) 0.0307(4) Uani 1 1 d . . . . .
F16 F 0.49396(11) 0.32129(9) 0.32536(8) 0.0214(4) Uani 1 1 d . . . . .
F17 F 0.55976(11) 0.29852(9) 0.20217(9) 0.0244(4) Uani 1 1 d . . . . .
F18 F 0.47094(13) 0.35528(10) 0.09487(9) 0.0323(4) Uani 1 1 d . . . . .
F19 F 0.31259(13) 0.44253(11) 0.11355(9) 0.0382(5) Uani 1 1 d . . . . .
F20 F 0.24862(11) 0.47272(10) 0.23627(9) 0.0290(4) Uani 1 1 d . . . . .
C40 C 0.2165(2) 0.40667(16) 0.38487(16) 0.0219(6) Uani 1 1 d . . . . .
C41 C 0.1686(2) 0.36184(17) 0.35987(17) 0.0265(7) Uani 1 1 d . . . . .
C42 C 0.0841(2) 0.34360(19) 0.38894(19) 0.0358(8) Uani 1 1 d . . . . .
C43 C 0.0436(2) 0.3705(2) 0.4457(2) 0.0392(9) Uani 1 1 d . . . . .
C44 C 0.0881(2) 0.41420(19) 0.47376(18) 0.0340(8) Uani 1 1 d . . . . .
C45 C 0.1715(2) 0.43113(17) 0.44272(16) 0.0259(7) Uani 1 1 d . . . . .
C46 C 0.36819(19) 0.37211(16) 0.42703(16) 0.0222(7) Uani 1 1 d . . . . .
C47 C 0.3623(2) 0.29623(17) 0.44357(16) 0.0251(7) Uani 1 1 d . . . . .
C48 C 0.3865(2) 0.25053(18) 0.50185(17) 0.0334(8) Uani 1 1 d . . . . .
C49 C 0.4188(2) 0.2817(2) 0.54822(18) 0.0381(9) Uani 1 1 d . . . . .
C50 C 0.4282(2) 0.3563(2) 0.53415(17) 0.0342(8) Uani 1 1 d . . . . .
C51 C 0.4025(2) 0.39949(18) 0.47532(17) 0.0274(7) Uani 1 1 d . . . . .
C52 C 0.3407(2) 0.50969(16) 0.34448(15) 0.0214(6) Uani 1 1 d . . . . .
C53 C 0.4282(2) 0.52833(16) 0.32797(16) 0.0230(7) Uani 1 1 d . . . . .
C54 C 0.4514(2) 0.59922(17) 0.30502(16) 0.0257(7) Uani 1 1 d . . . . .
C55 C 0.3855(2) 0.65801(17) 0.29836(18) 0.0313(8) Uani 1 1 d . . . . .
C56 C 0.2984(2) 0.64296(17) 0.31400(18) 0.0308(8) Uani 1 1 d . . . . .
C57 C 0.2781(2) 0.57109(17) 0.33567(16) 0.0253(7) Uani 1 1 d . . . . .
C58 C 0.36486(19) 0.39593(15) 0.28840(15) 0.0189(6) Uani 1 1 d . . . . .
C59 C 0.44488(19) 0.35268(15) 0.27502(15) 0.0189(6) Uani 1 1 d . . . . .
C60 C 0.48077(19) 0.33932(15) 0.21158(16) 0.0208(6) Uani 1 1 d . . . . .
C61 C 0.4367(2) 0.36870(17) 0.15647(16) 0.0248(7) Uani 1 1 d . . . . .
C62 C 0.3574(2) 0.41271(17) 0.16643(16) 0.0259(7) Uani 1 1 d . . . . .
C63 C 0.3250(2) 0.42615(16) 0.23060(16) 0.0232(7) Uani 1 1 d . . . . .
B1 B 0.3227(2) 0.42154(18) 0.36128(18) 0.0202(7) Uani 1 1 d . . . . .
F1' F 0.50536(10) 0.16925(8) 0.17639(8) 0.0200(4) Uani 1 1 d . . . . .
F2' F 0.43989(11) 0.19376(9) 0.29829(9) 0.0239(4) Uani 1 1 d . . . . .
F3' F 0.52871(13) 0.13867(10) 0.40635(9) 0.0317(4) Uani 1 1 d . . . . .
F4' F 0.68518(13) 0.04801(11) 0.38909(9) 0.0367(5) Uani 1 1 d . . . . .
F5' F 0.74782(11) 0.01483(10) 0.26743(9) 0.0278(4) Uani 1 1 d . . . . .
F6' F 0.50294(11) 0.01615(9) 0.16883(9) 0.0238(4) Uani 1 1 d . . . . .
F7' F 0.46102(12) -0.12228(10) 0.21148(9) 0.0307(4) Uani 1 1 d . . . . .
F8' F 0.59210(14) -0.23896(10) 0.21840(11) 0.0419(5) Uani 1 1 d . . . . .
F9' F 0.76602(13) -0.21112(10) 0.18566(11) 0.0418(5) Uani 1 1 d . . . . .
F10' F 0.80954(11) -0.07487(9) 0.15013(10) 0.0302(4) Uani 1 1 d . . . . .
F11' F 0.78398(12) 0.01875(10) 0.02794(9) 0.0301(4) Uani 1 1 d . . . . .
F12' F 0.94511(14) 0.05412(13) -0.02973(11) 0.0491(6) Uani 1 1 d . . . . .
F13' F 1.04100(14) 0.12835(15) 0.03317(13) 0.0641(7) Uani 1 1 d . . . . .
F14' F 0.96284(14) 0.17834(13) 0.14770(12) 0.0539(6) Uani 1 1 d . . . . .
F15' F 0.79845(12) 0.15347(10) 0.20077(9) 0.0292(4) Uani 1 1 d . . . . .
F16' F 0.58525(12) 0.02022(9) 0.03425(9) 0.0278(4) Uani 1 1 d . . . . .
F17' F 0.53249(14) 0.10844(11) -0.07390(10) 0.0414(5) Uani 1 1 d . . . . .
F18' F 0.55397(15) 0.25584(11) -0.10010(10) 0.0466(6) Uani 1 1 d . . . . .
F19' F 0.62284(14) 0.31436(10) -0.00865(10) 0.0377(5) Uani 1 1 d . . . . .
F20' F 0.67299(12) 0.22710(9) 0.10309(9) 0.0256(4) Uani 1 1 d . . . . .
C40' C 0.63382(19) 0.09305(15) 0.21410(15) 0.0178(6) Uani 1 1 d . . . . .
C41' C 0.55487(19) 0.13746(15) 0.22658(14) 0.0171(6) Uani 1 1 d . . . . .
C42' C 0.51870(19) 0.15221(15) 0.28997(15) 0.0205(6) Uani 1 1 d . . . . .
C43' C 0.5630(2) 0.12323(16) 0.34485(15) 0.0231(7) Uani 1 1 d . . . . .
C44' C 0.6409(2) 0.07763(17) 0.33589(16) 0.0256(7) Uani 1 1 d . . . . .
C45' C 0.67283(19) 0.06270(16) 0.27216(15) 0.0217(6) Uani 1 1 d . . . . .
C46' C 0.65821(19) -0.02051(15) 0.15658(15) 0.0194(6) Uani 1 1 d . . . . .
C47' C 0.5711(2) -0.03920(16) 0.17361(15) 0.0217(6) Uani 1 1 d . . . . .
C48' C 0.5468(2) -0.10994(17) 0.19520(16) 0.0257(7) Uani 1 1 d . . . . .
C49' C 0.6127(2) -0.16937(17) 0.19923(17) 0.0287(7) Uani 1 1 d . . . . .
C50' C 0.7003(2) -0.15460(16) 0.18287(17) 0.0293(7) Uani 1 1 d . . . . .
C51' C 0.7209(2) -0.08228(16) 0.16327(16) 0.0241(7) Uani 1 1 d . . . . .
C52' C 0.78239(19) 0.08187(16) 0.11865(15) 0.0209(6) Uani 1 1 d . . . . .
C53' C 0.8258(2) 0.05881(17) 0.05957(16) 0.0262(7) Uani 1 1 d . . . . .
C54' C 0.9098(2) 0.0748(2) 0.02968(18) 0.0365(8) Uani 1 1 d . . . . .
C55' C 0.9574(2) 0.1131(2) 0.0601(2) 0.0431(9) Uani 1 1 d . . . . .
C56' C 0.9182(2) 0.1383(2) 0.11827(19) 0.0368(8) Uani 1 1 d . . . . .
C57' C 0.8320(2) 0.12327(17) 0.14502(16) 0.0260(7) Uani 1 1 d . . . . .
C58' C 0.63108(19) 0.11883(15) 0.07594(15) 0.0188(6) Uani 1 1 d . . . . .
C59' C 0.5948(2) 0.09270(16) 0.02780(15) 0.0219(6) Uani 1 1 d . . . . .
C60' C 0.5680(2) 0.13751(18) -0.03004(17) 0.0285(7) Uani 1 1 d . . . . .
C61' C 0.5776(2) 0.21171(19) -0.04294(16) 0.0310(8) Uani 1 1 d . . . . .
C62' C 0.6125(2) 0.24107(16) 0.00302(17) 0.0285(7) Uani 1 1 d . . . . .
C63' C 0.63780(19) 0.19458(16) 0.06069(15) 0.0206(6) Uani 1 1 d . . . . .
B1' B 0.6764(2) 0.06780(17) 0.14141(17) 0.0174(7) Uani 1 1 d . . . . .

loop_
_atom_site_aniso_label
_atom_site_aniso_U_11
_atom_site_aniso_U_22
_atom_site_aniso_U_33
_atom_site_aniso_U_23
_atom_site_aniso_U_13
_atom_site_aniso_U_12
Au1 0.01388(6) 0.01656(6) 0.02000(7) 0.00110(4) -0.00327(5) -0.00304(4)
N1 0.0120(12) 0.0174(11) 0.0192(13) -0.0015(9) -0.0038(10) -0.0026(9)
C1 0.0150(15) 0.0172(13) 0.0149(15) -0.0019(11) 0.0013(12) -0.0031(11)
C2 0.0152(16) 0.0262(15) 0.0186(16) 0.0013(12) -0.0044(12) -0.0072(11)
C3 0.0277(18) 0.0288(16) 0.0262(18) -0.0066(13) -0.0074(14) -0.0111(13)
C4 0.0264(18) 0.0215(15) 0.0340(19) -0.0087(13) -0.0014(14) -0.0061(12)
C5 0.0164(16) 0.0168(14) 0.0249(17) 0.0046(11) -0.0017(13) -0.0043(11)
C6 0.0123(15) 0.0249(15) 0.0259(17) 0.0023(12) -0.0042(13) -0.0039(11)
C7 0.0145(15) 0.0223(14) 0.0226(16) -0.0004(12) -0.0027(12) -0.0044(11)
C8 0.0190(17) 0.0347(17) 0.0273(19) 0.0090(14) -0.0093(14) -0.0086(13)
C9 0.0176(18) 0.0334(18) 0.042(2) 0.0116(15) -0.0072(16) 0.0025(13)
C10 0.028(2) 0.060(2) 0.037(2) 0.0110(17) -0.0195(17) -0.0201(17)
C11 0.039(2) 0.045(2) 0.0244(19) -0.0111(15) -0.0024(16) -0.0105(16)
C12 0.0204(17) 0.0250(16) 0.0345(19) 0.0072(13) -0.0051(14) -0.0032(12)
C13 0.0176(16) 0.0192(14) 0.0215(16) 0.0056(11) -0.0070(13) -0.0052(11)
C14 0.0237(17) 0.0230(15) 0.0270(18) 0.0003(12) -0.0104(14) -0.0033(12)
C15 0.038(2) 0.0363(19) 0.047(2) -0.0134(16) -0.0252(18) 0.0009(15)
C16 0.034(2) 0.050(2) 0.073(3) -0.016(2) -0.038(2) -0.0013(17)
C17 0.0189(18) 0.044(2) 0.062(3) -0.0116(18) -0.0165(18) 0.0016(15)
C18 0.0155(16) 0.0263(16) 0.0338(19) 0.0001(13) -0.0081(14) 0.0004(12)
C19 0.0297(19) 0.0260(16) 0.0269(18) -0.0083(13) -0.0077(14) 0.0000(13)
C20 0.038(2) 0.0302(18) 0.061(3) -0.0143(17) -0.0116(19) 0.0002(15)
C21 0.059(3) 0.049(2) 0.028(2) -0.0077(17) -0.0016(19) 0.0063(19)
C22 0.0160(17) 0.0397(19) 0.040(2) -0.0086(15) -0.0018(15) 0.0005(13)
C23 0.039(2) 0.052(2) 0.038(2) 0.0070(18) 0.0062(19) 0.0108(18)
C24 0.035(2) 0.0337(19) 0.050(2) -0.0056(17) 0.0131(18) -0.0010(15)
C25 0.0244(18) 0.0178(14) 0.0269(18) 0.0012(12) -0.0016(14) -0.0057(12)
C26 0.0261(18) 0.0208(15) 0.0346(19) 0.0025(13) -0.0062(15) -0.0090(12)
C27 0.0211(17) 0.0185(14) 0.0207(17) 0.0033(11) -0.0002(13) -0.0023(11)
C28 0.039(2) 0.0217(15) 0.0249(18) -0.0031(13) -0.0039(15) 0.0003(13)
C29 0.049(2) 0.0286(18) 0.029(2) 0.0001(14) 0.0025(17) 0.0137(16)
C30 0.0214(18) 0.046(2) 0.030(2) 0.0101(16) 0.0005(15) 0.0065(15)
C31 0.0266(19) 0.0408(19) 0.0255(19) 0.0032(14) -0.0041(15) -0.0124(15)
C32 0.0274(18) 0.0203(15) 0.0246(18) -0.0003(12) 0.0014(14) -0.0047(12)
C33 0.019(2) 0.019(2) 0.020(3) -0.0038(19) 0.003(2) -0.0065(18)
C33A 0.019(5) 0.037(8) 0.029(7) 0.007(5) 0.005(5) -0.019(4)
C34A 0.035(7) 0.133(16) 0.090(10) -0.069(12) -0.014(6) 0.003(7)
C35A 0.039(7) 0.134(16) 0.102(12) -0.067(13) -0.021(7) 0.003(7)
C36A 0.040(7) 0.083(13) 0.056(10) -0.014(9) -0.007(7) -0.005(7)
C37A 0.033(6) 0.117(15) 0.079(12) -0.044(12) -0.017(7) 0.013(7)
C38A 0.035(5) 0.139(17) 0.088(12) -0.065(14) -0.018(6) 0.020(8)
C34 0.041(3) 0.046(3) 0.054(3) 0.019(2) -0.023(3) -0.029(2)
C35 0.048(4) 0.062(4) 0.073(5) 0.021(3) -0.041(3) -0.031(3)
C36 0.029(3) 0.033(2) 0.049(3) -0.010(2) -0.014(2) -0.009(2)
C37 0.027(3) 0.056(3) 0.072(4) -0.004(3) -0.002(3) -0.018(2)
C38 0.030(3) 0.046(3) 0.056(4) 0.014(2) -0.011(2) -0.012(2)
Au1' 0.01265(6) 0.01800(6) 0.02082(7) 0.00303(4) -0.00292(5) -0.00338(4)
N1' 0.0116(12) 0.0184(12) 0.0191(13) 0.0008(9) -0.0010(10) -0.0014(9)
C1' 0.0128(15) 0.0206(14) 0.0163(15) -0.0018(11) -0.0015(12) -0.0015(11)
C33" 0.029(4) 0.031(11) 0.084(11) -0.017(8) -0.017(5) -0.002(5)
C38" 0.061(10) 0.19(3) 0.105(11) 0.039(13) -0.041(7) -0.068(14)
C37" 0.062(11) 0.22(4) 0.131(14) 0.026(17) -0.050(10) -0.068(18)
C36" 0.040(10) 0.070(15) 0.125(14) -0.026(12) -0.020(9) -0.009(9)
C35" 0.039(7) 0.103(17) 0.128(14) -0.017(11) -0.021(8) -0.016(9)
C34" 0.039(6) 0.107(17) 0.107(11) 0.011(10) -0.018(6) -0.029(8)
C2' 0.0133(15) 0.0234(15) 0.0212(17) 0.0007(12) -0.0039(12) -0.0048(11)
C3' 0.0193(16) 0.0278(16) 0.0243(17) -0.0054(13) -0.0004(13) -0.0088(12)
C4' 0.0194(17) 0.0191(14) 0.0352(19) -0.0024(13) 0.0017(14) -0.0043(12)
C5' 0.0145(15) 0.0158(13) 0.0274(17) 0.0020(11) -0.0021(13) -0.0029(11)
C6' 0.0137(15) 0.0224(14) 0.0204(16) 0.0023(11) -0.0013(12) -0.0048(11)
C7' 0.0155(15) 0.0191(14) 0.0199(16) 0.0045(11) -0.0005(12) -0.0027(11)
C8' 0.0151(16) 0.0346(17) 0.0227(17) 0.0068(13) -0.0057(13) -0.0069(12)
C9' 0.0167(17) 0.0317(17) 0.034(2) 0.0112(14) -0.0049(14) 0.0010(13)
C10' 0.0251(19) 0.050(2) 0.032(2) 0.0092(16) -0.0123(16) -0.0127(15)
C11' 0.032(2) 0.043(2) 0.029(2) -0.0132(15) 0.0023(16) -0.0081(15)
C12' 0.0206(17) 0.0242(16) 0.036(2) 0.0106(13) -0.0027(15) -0.0008(12)
C13' 0.0136(15) 0.0200(14) 0.0242(17) 0.0033(12) -0.0081(13) -0.0028(11)
C14' 0.0165(16) 0.0264(16) 0.0257(18) 0.0023(12) -0.0065(13) -0.0016(12)
C15' 0.0170(17) 0.042(2) 0.051(2) -0.0106(17) -0.0145(16) 0.0031(14)
C16' 0.025(2) 0.049(2) 0.067(3) -0.021(2) -0.0257(19) 0.0030(16)
C17' 0.036(2) 0.0360(19) 0.050(2) -0.0168(17) -0.0212(18) 0.0044(15)
C18' 0.0252(18) 0.0220(15) 0.0274(18) -0.0012(12) -0.0097(14) 0.0011(12)
C19' 0.0134(17) 0.0441(19) 0.0303(19) -0.0089(15) -0.0021(14) 0.0000(13)
C20' 0.040(2) 0.063(3) 0.032(2) 0.0050(18) 0.0008(18) 0.0174(19)
C21' 0.028(2) 0.0348(19) 0.042(2) -0.0065(16) 0.0037(16) -0.0011(14)
C22' 0.0274(18) 0.0289(16) 0.0282(18) -0.0097(13) -0.0068(14) 0.0003(13)
C23' 0.034(2) 0.0304(18) 0.060(3) -0.0184(17) -0.0110(19) 0.0053(15)
C24' 0.055(3) 0.060(3) 0.032(2) -0.0082(18) 0.0010(19) 0.010(2)
C25' 0.0249(18) 0.0202(15) 0.0287(18) 0.0048(12) -0.0022(15) -0.0083(12)
C26' 0.0232(17) 0.0226(15) 0.0318(19) 0.0033(13) -0.0010(14) -0.0089(12)
C27' 0.0158(16) 0.0231(15) 0.0237(17) 0.0043(12) 0.0006(13) -0.0056(11)
C28' 0.0250(18) 0.0226(15) 0.0261(18) 0.0014(12) 0.0001(14) -0.0061(12)
C29' 0.0289(19) 0.0346(18) 0.0240(18) 0.0014(14) -0.0038(15) -0.0131(14)
C30' 0.0263(19) 0.043(2) 0.0217(18) 0.0063(14) -0.0038(15) -0.0015(14)
C31' 0.044(2) 0.0285(17) 0.029(2) 0.0023(14) -0.0047(17) 0.0124(15)
C32' 0.046(2) 0.0223(16) 0.0235(18) -0.0007(13) -0.0063(16) -0.0012(14)
C33' 0.017(2) 0.015(2) 0.031(3) -0.005(2) -0.0044(18) -0.0025(16)
C34' 0.026(3) 0.081(4) 0.049(3) -0.041(3) -0.013(2) 0.011(2)
C35' 0.023(3) 0.071(4) 0.060(4) -0.037(3) -0.015(2) 0.014(2)
C36' 0.020(3) 0.051(3) 0.062(4) -0.024(3) -0.017(3) -0.007(2)
C37' 0.039(3) 0.097(5) 0.089(5) -0.069(4) -0.013(3) -0.008(3)
C38' 0.023(3) 0.075(4) 0.094(5) -0.056(4) -0.010(3) 0.002(2)
F1 0.0242(10) 0.0354(10) 0.0374(11) -0.0182(8) -0.0037(8) -0.0075(8)
F2 0.0309(12) 0.0591(14) 0.0737(17) -0.0243(12) -0.0011(11) -0.0250(10)
F3 0.0284(13) 0.0730(16) 0.0651(17) -0.0084(13) 0.0159(11) -0.0205(11)
F4 0.0326(12) 0.0665(14) 0.0325(12) -0.0130(10) 0.0091(10) 0.0051(10)
F5 0.0264(11) 0.0419(11) 0.0297(11) -0.0177(8) -0.0055(8) 0.0046(8)
F6 0.0322(11) 0.0248(9) 0.0282(10) -0.0078(7) -0.0016(8) -0.0027(7)
F7 0.0552(14) 0.0311(11) 0.0367(12) 0.0036(9) 0.0014(10) 0.0100(9)
F8 0.0669(17) 0.0664(15) 0.0264(12) -0.0032(10) -0.0167(11) 0.0355(12)
F9 0.0419(13) 0.0745(15) 0.0353(13) -0.0293(11) -0.0230(10) 0.0183(11)
F10 0.0286(11) 0.0382(10) 0.0350(11) -0.0186(8) -0.0118(9) -0.0007(8)
F11 0.0149(9) 0.0295(9) 0.0348(11) -0.0106(8) -0.0050(8) 0.0013(7)
F12 0.0217(10) 0.0375(10) 0.0368(11) -0.0090(8) -0.0026(8) -0.0103(8)
F13 0.0365(12) 0.0259(10) 0.0680(16) 0.0031(10) -0.0091(11) -0.0099(8)
F14 0.0292(12) 0.0254(10) 0.0782(17) 0.0043(10) -0.0150(11) 0.0034(8)
F15 0.0156(9) 0.0280(9) 0.0482(12) -0.0039(8) -0.0102(9) 0.0007(7)
F16 0.0173(9) 0.0259(9) 0.0224(10) -0.0065(7) -0.0068(7) 0.0012(7)
F17 0.0190(9) 0.0239(9) 0.0298(10) -0.0096(7) 0.0034(8) -0.0022(7)
F18 0.0340(11) 0.0443(11) 0.0193(10) -0.0084(8) 0.0018(8) -0.0094(8)
F19 0.0328(12) 0.0602(13) 0.0214(11) -0.0025(9) -0.0119(9) -0.0023(9)
F20 0.0182(10) 0.0396(10) 0.0289(11) -0.0054(8) -0.0087(8) 0.0033(7)
C40 0.0162(16) 0.0234(15) 0.0248(17) -0.0027(12) -0.0052(13) 0.0024(11)
C41 0.0222(17) 0.0275(16) 0.0315(19) -0.0084(13) -0.0047(14) -0.0029(12)
C42 0.0249(19) 0.0375(19) 0.048(2) -0.0089(16) -0.0033(17) -0.0123(14)
C43 0.0211(19) 0.046(2) 0.047(2) -0.0037(17) 0.0044(17) -0.0088(15)
C44 0.0250(19) 0.043(2) 0.028(2) -0.0049(15) 0.0041(15) 0.0051(15)
C45 0.0221(17) 0.0289(16) 0.0275(18) -0.0069(13) -0.0068(14) 0.0012(13)
C46 0.0147(16) 0.0282(16) 0.0244(17) -0.0091(13) -0.0055(13) 0.0046(12)
C47 0.0225(17) 0.0280(16) 0.0237(18) -0.0075(13) -0.0010(14) 0.0028(12)
C48 0.032(2) 0.0305(18) 0.029(2) -0.0004(14) -0.0004(16) 0.0145(14)
C49 0.033(2) 0.050(2) 0.0231(19) -0.0030(16) -0.0070(16) 0.0220(16)
C50 0.0257(19) 0.052(2) 0.0270(19) -0.0197(16) -0.0122(15) 0.0166(15)
C51 0.0196(17) 0.0349(18) 0.0283(19) -0.0131(14) -0.0045(14) 0.0071(13)
C52 0.0181(16) 0.0255(15) 0.0228(17) -0.0081(12) -0.0051(13) -0.0017(12)
C53 0.0196(17) 0.0250(15) 0.0263(18) -0.0085(12) -0.0049(13) -0.0005(12)
C54 0.0191(17) 0.0330(17) 0.0276(18) -0.0079(13) -0.0049(14) -0.0065(13)
C55 0.032(2) 0.0247(16) 0.038(2) -0.0032(14) -0.0065(16) -0.0080(13)
C56 0.0230(18) 0.0252(16) 0.043(2) -0.0027(14) -0.0099(16) 0.0027(13)
C57 0.0184(17) 0.0287(16) 0.0307(19) -0.0050(13) -0.0080(14) -0.0048(12)
C58 0.0171(16) 0.0204(14) 0.0218(16) -0.0056(12) -0.0063(13) -0.0045(11)
C59 0.0178(16) 0.0184(14) 0.0226(17) -0.0038(11) -0.0053(13) -0.0059(11)
C60 0.0159(16) 0.0208(14) 0.0267(18) -0.0068(12) 0.0009(13) -0.0060(11)
C61 0.0241(18) 0.0290(16) 0.0231(18) -0.0078(13) 0.0004(14) -0.0091(13)
C62 0.0237(18) 0.0356(17) 0.0202(17) -0.0011(13) -0.0093(14) -0.0085(13)
C63 0.0153(16) 0.0270(16) 0.0282(18) -0.0050(13) -0.0060(13) -0.0016(12)
B1 0.0161(18) 0.0226(16) 0.0235(19) -0.0069(13) -0.0057(14) -0.0006(13)
F1' 0.0148(9) 0.0236(8) 0.0216(9) -0.0049(7) -0.0036(7) 0.0004(6)
F2' 0.0204(9) 0.0231(9) 0.0270(10) -0.0083(7) 0.0049(8) -0.0015(7)
F3' 0.0373(12) 0.0400(11) 0.0186(10) -0.0095(8) 0.0041(8) -0.0102(8)
F4' 0.0336(12) 0.0551(12) 0.0217(11) -0.0023(9) -0.0123(9) -0.0028(9)
F5' 0.0159(9) 0.0385(10) 0.0282(10) -0.0047(8) -0.0074(8) 0.0027(7)
F6' 0.0151(9) 0.0248(9) 0.0327(10) -0.0085(7) -0.0026(8) -0.0017(7)
F7' 0.0246(10) 0.0322(10) 0.0374(11) -0.0069(8) -0.0014(9) -0.0126(8)
F8' 0.0447(13) 0.0225(10) 0.0572(14) 0.0033(9) -0.0097(11) -0.0108(8)
F9' 0.0364(12) 0.0231(10) 0.0631(15) -0.0004(9) -0.0147(11) 0.0053(8)
F10' 0.0169(10) 0.0283(9) 0.0456(12) -0.0057(8) -0.0097(8) 0.0018(7)
F11' 0.0257(10) 0.0400(10) 0.0271(10) -0.0158(8) -0.0046(8) 0.0038(8)
F12' 0.0304(12) 0.0783(16) 0.0337(13) -0.0157(11) 0.0094(10) 0.0039(11)
F13' 0.0212(12) 0.101(2) 0.0697(18) -0.0194(15) 0.0162(12) -0.0232(12)
F14' 0.0313(13) 0.0761(16) 0.0639(16) -0.0230(13) -0.0009(11) -0.0309(11)
F15' 0.0213(10) 0.0388(10) 0.0326(11) -0.0150(8) -0.0017(8) -0.0106(8)
F16' 0.0301(10) 0.0267(9) 0.0317(11) -0.0130(8) -0.0104(8) -0.0026(7)
F17' 0.0427(13) 0.0546(13) 0.0339(12) -0.0176(10) -0.0235(10) 0.0053(10)
F18' 0.0561(15) 0.0483(12) 0.0292(12) -0.0007(9) -0.0164(10) 0.0192(10)
F19' 0.0470(13) 0.0252(10) 0.0344(12) -0.0001(8) 0.0018(10) 0.0023(8)
F20' 0.0292(10) 0.0245(9) 0.0253(10) -0.0086(7) -0.0011(8) -0.0077(7)
C40' 0.0139(15) 0.0199(14) 0.0205(16) -0.0037(11) -0.0019(12) -0.0053(11)
C41' 0.0151(15) 0.0193(14) 0.0180(15) -0.0030(11) -0.0025(12) -0.0065(11)
C42' 0.0173(16) 0.0194(14) 0.0248(17) -0.0052(12) 0.0015(13) -0.0055(11)
C43' 0.0239(17) 0.0298(16) 0.0173(16) -0.0059(12) 0.0023(13) -0.0125(13)
C44' 0.0234(18) 0.0332(17) 0.0213(17) -0.0014(13) -0.0065(14) -0.0088(13)
C45' 0.0146(16) 0.0267(15) 0.0240(17) -0.0043(12) -0.0035(13) -0.0026(11)
C46' 0.0190(16) 0.0209(14) 0.0209(16) -0.0061(11) -0.0071(13) -0.0028(11)
C47' 0.0209(17) 0.0228(15) 0.0233(17) -0.0080(12) -0.0062(13) 0.0005(12)
C48' 0.0256(18) 0.0284(16) 0.0253(18) -0.0043(13) -0.0042(14) -0.0105(13)
C49' 0.0313(19) 0.0226(16) 0.0330(19) -0.0006(13) -0.0082(15) -0.0082(13)
C50' 0.035(2) 0.0212(15) 0.0316(19) -0.0020(13) -0.0116(16) 0.0030(13)
C51' 0.0177(17) 0.0275(16) 0.0279(18) -0.0043(13) -0.0070(13) -0.0017(12)
C52' 0.0140(15) 0.0246(15) 0.0234(17) -0.0032(12) -0.0027(13) -0.0015(11)
C53' 0.0187(17) 0.0313(17) 0.0275(18) -0.0056(13) -0.0019(14) 0.0002(12)
C54' 0.0231(19) 0.053(2) 0.030(2) -0.0089(16) 0.0034(16) 0.0002(15)
C55' 0.0131(18) 0.068(3) 0.044(2) -0.0061(19) 0.0082(16) -0.0096(16)
C56' 0.0197(18) 0.049(2) 0.045(2) -0.0098(17) -0.0049(16) -0.0144(15)
C57' 0.0164(16) 0.0345(17) 0.0267(18) -0.0078(13) 0.0015(13) -0.0032(13)
C58' 0.0144(15) 0.0236(14) 0.0179(16) -0.0061(11) 0.0006(12) -0.0001(11)
C59' 0.0167(16) 0.0264(15) 0.0233(17) -0.0084(12) -0.0040(13) 0.0021(12)
C60' 0.0217(18) 0.0383(18) 0.0277(19) -0.0133(14) -0.0083(14) 0.0060(13)
C61' 0.0294(19) 0.0406(19) 0.0185(17) -0.0035(14) -0.0053(14) 0.0121(14)
C62' 0.0284(19) 0.0208(15) 0.0312(19) -0.0040(13) 0.0042(15) 0.0052(13)
C63' 0.0149(15) 0.0282(15) 0.0189(16) -0.0072(12) -0.0015(12) 0.0000(11)
B1' 0.0138(17) 0.0207(16) 0.0190(18) -0.0066(13) -0.0021(14) -0.0025(12)

loop_
_atom_type_symbol
_atom_type_description
_atom_type_scat_dispersion_real
_atom_type_scat_dispersion_imag
_atom_type_scat_source
C C 0.0033 0.0016 'International Tables Vol C Tables 4.2.6.8 and 6.1.1.4'
H H 0.0000 0.0000 'International Tables Vol C Tables 4.2.6.8 and 6.1.1.4'
Au Au -2.0133 8.8022 'International Tables Vol C Tables 4.2.6.8 and 6.1.1.4'
B B 0.0013 0.0007 'International Tables Vol C Tables 4.2.6.8 and 6.1.1.4'
F F 0.0171 0.0103 'International Tables Vol C Tables 4.2.6.8 and 6.1.1.4'
N N 0.0061 0.0033 'International Tables Vol C Tables 4.2.6.8 and 6.1.1.4'

loop_
_geom_angle_atom_site_label_1
_geom_angle_atom_site_label_2
_geom_angle_atom_site_label_3
_geom_angle
_geom_angle_site_symmetry_1
_geom_angle_site_symmetry_3
_geom_angle_publ_flag
C1 Au1 C25 160.73(12) . . ?
C1 Au1 C26 167.25(12) . . ?
C26 Au1 C25 32.01(11) . . ?
C1 N1 C5 117.5(2) . . ?
C1 N1 C13 121.2(2) . . ?
C13 N1 C5 121.0(2) . . ?
N1 C1 Au1 120.6(2) . . ?
N1 C1 C2 113.4(2) . . ?
C2 C1 Au1 126.0(2) . . ?
C1 C2 C3 106.6(2) . . ?
C1 C2 C6 105.9(2) . . ?
C1 C2 C8 111.9(2) . . ?
C6 C2 C3 108.1(2) . . ?
C6 C2 C8 110.8(2) . . ?
C8 C2 C3 113.2(2) . . ?
C2 C3 H3 107.7 . . ?
C4 C3 C2 109.0(2) . . ?
C4 C3 H3 107.7 . . ?
C11 C3 C2 113.4(3) . . ?
C11 C3 H3 107.7 . . ?
C11 C3 C4 111.2(3) . . ?
C3 C4 H4A 109.4 . . ?
C3 C4 H4B 109.4 . . ?
H4A C4 H4B 108.0 . . ?
C5 C4 C3 111.4(2) . . ?
C5 C4 H4A 109.4 . . ?
C5 C4 H4B 109.4 . . ?
N1 C5 C4 105.9(2) . . ?
N1 C5 C7 106.3(2) . . ?
C4 C5 C7 107.8(2) . . ?
C12 C5 N1 111.8(2) . . ?
C12 C5 C4 112.6(2) . . ?
C12 C5 C7 112.0(2) . . ?
C2 C6 H6A 109.4 . . ?
C2 C6 H6B 109.4 . . ?
H6A C6 H6B 108.0 . . ?
C7 C6 C2 111.3(2) . . ?
C7 C6 H6A 109.4 . . ?
C7 C6 H6B 109.4 . . ?
C5 C7 H7A 109.7 . . ?
C5 C7 H7B 109.7 . . ?
C6 C7 C5 109.6(2) . . ?
C6 C7 H7A 109.7 . . ?
C6 C7 H7B 109.7 . . ?
H7A C7 H7B 108.2 . . ?
C2 C8 H8 107.4 . . ?
C9 C8 C2 112.9(3) . . ?
C9 C8 H8 107.4 . . ?
C9 C8 C10 109.0(3) . . ?
C10 C8 C2 112.4(3) . . ?
C10 C8 H8 107.4 . . ?
C8 C9 H9A 109.5 . . ?
C8 C9 H9B 109.5 . . ?
C8 C9 H9C 109.5 . . ?
H9A C9 H9B 109.5 . . ?
H9A C9 H9C 109.5 . . ?
H9B C9 H9C 109.5 . . ?
C8 C10 H10A 109.5 . . ?
C8 C10 H10B 109.5 . . ?
C8 C10 H10C 109.5 . . ?
H10A C10 H10B 109.5 . . ?
H10A C10 H10C 109.5 . . ?
H10B C10 H10C 109.5 . . ?
C3 C11 H11A 109.5 . . ?
C3 C11 H11B 109.5 . . ?
C3 C11 H11C 109.5 . . ?
H11A C11 H11B 109.5 . . ?
H11A C11 H11C 109.5 . . ?
H11B C11 H11C 109.5 . . ?
C5 C12 H12A 109.5 . . ?
C5 C12 H12B 109.5 . . ?
C5 C12 H12C 109.5 . . ?
H12A C12 H12B 109.5 . . ?
H12A C12 H12C 109.5 . . ?
H12B C12 H12C 109.5 . . ?
C14 C13 N1 118.1(3) . . ?
C14 C13 C18 123.2(3) . . ?
C18 C13 N1 118.7(3) . . ?
C13 C14 C19 123.9(3) . . ?
C15 C14 C13 117.6(3) . . ?
C15 C14 C19 118.5(3) . . ?
C14 C15 H15 119.7 . . ?
C16 C15 C14 120.6(3) . . ?
C16 C15 H15 119.7 . . ?
C15 C16 H16 119.8 . . ?
C17 C16 C15 120.4(3) . . ?
C17 C16 H16 119.8 . . ?
C16 C17 H17 119.2 . . ?
C16 C17 C18 121.7(3) . . ?
C18 C17 H17 119.2 . . ?
C13 C18 C22 124.0(3) . . ?
C17 C18 C13 116.5(3) . . ?
C17 C18 C22 119.5(3) . . ?
C14 C19 H19 107.5 . . ?
C14 C19 C20 111.8(3) . . ?
C14 C19 C21 111.1(3) . . ?
C20 C19 H19 107.5 . . ?
C21 C19 H19 107.5 . . ?
C21 C19 C20 111.2(3) . . ?
C19 C20 H20A 109.5 . . ?
C19 C20 H20B 109.5 . . ?
C19 C20 H20C 109.5 . . ?
H20A C20 H20B 109.5 . . ?
H20A C20 H20C 109.5 . . ?
H20B C20 H20C 109.5 . . ?
C19 C21 H21A 109.5 . . ?
C19 C21 H21B 109.5 . . ?
C19 C21 H21C 109.5 . . ?
H21A C21 H21B 109.5 . . ?
H21A C21 H21C 109.5 . . ?
H21B C21 H21C 109.5 . . ?
C18 C22 H22 108.1 . . ?
C18 C22 C23 110.3(3) . . ?
C18 C22 C24 112.1(3) . . ?
C23 C22 H22 108.1 . . ?
C23 C22 C24 110.0(3) . . ?
C24 C22 H22 108.1 . . ?
C22 C23 H23A 109.5 . . ?
C22 C23 H23B 109.5 . . ?
C22 C23 H23C 109.5 . . ?
H23A C23 H23B 109.5 . . ?
H23A C23 H23C 109.5 . . ?
H23B C23 H23C 109.5 . . ?
C22 C24 H24A 109.5 . . ?
C22 C24 H24B 109.5 . . ?
C22 C24 H24C 109.5 . . ?
H24A C24 H24B 109.5 . . ?
H24A C24 H24C 109.5 . . ?
H24B C24 H24C 109.5 . . ?
C26 C25 Au1 72.96(19) . . ?
C26 C25 C27 168.0(3) . . ?
C27 C25 Au1 117.3(2) . . ?
C25 C26 Au1 75.0(2) . . ?
C25 C26 C33 161.0(4) . . ?
C25 C26 C33A 163.8(7) . . ?
C33 C26 Au1 123.3(3) . . ?
C33A C26 Au1 115.6(7) . . ?
C28 C27 C25 118.7(3) . . ?
C28 C27 C32 119.7(3) . . ?
C32 C27 C25 121.6(3) . . ?
C27 C28 H28 120.2 . . ?
C29 C28 C27 119.6(3) . . ?
C29 C28 H28 120.2 . . ?
C28 C29 H29 119.6 . . ?
C28 C29 C30 120.9(3) . . ?
C30 C29 H29 119.6 . . ?
C29 C30 H30 120.0 . . ?
C29 C30 C31 119.9(3) . . ?
C31 C30 H30 120.0 . . ?
C30 C31 H31 120.0 . . ?
C30 C31 C32 120.0(3) . . ?
C32 C31 H31 120.0 . . ?
C27 C32 H32 120.1 . . ?
C31 C32 C27 119.9(3) . . ?
C31 C32 H32 120.1 . . ?
C34 C33 C26 121.3(5) . . ?
C38 C33 C26 121.2(5) . . ?
C38 C33 C34 117.6(5) . . ?
C34A C33A C26 128.2(8) . . ?
C34A C33A C38A 120.0 . . ?
C38A C33A C26 111.7(8) . . ?
C33A C34A H34A 120.0 . . ?
C35A C34A C33A 120.0 . . ?
C35A C34A H34A 120.0 . . ?
C34A C35A H35A 120.0 . . ?
C34A C35A C36A 120.0 . . ?
C36A C35A H35A 120.0 . . ?
C35A C36A H36A 120.0 . . ?
C35A C36A C37A 120.0 . . ?
C37A C36A H36A 120.0 . . ?
C36A C37A H37A 120.0 . . ?
C38A C37A C36A 120.0 . . ?
C38A C37A H37A 120.0 . . ?
C33A C38A H38A 120.0 . . ?
C37A C38A C33A 120.0 . . ?
C37A C38A H38A 120.0 . . ?
C33 C34 H34 120.0 . . ?
C35 C34 C33 120.1(5) . . ?
C35 C34 H34 120.0 . . ?
C34 C35 H35 119.7 . . ?
C36 C35 C34 120.5(5) . . ?
C36 C35 H35 119.7 . . ?
C35 C36 H36 120.3 . . ?
C37 C36 C35 119.4(5) . . ?
C37 C36 H36 120.3 . . ?
C36 C37 H37 119.7 . . ?
C36 C37 C38 120.6(5) . . ?
C38 C37 H37 119.7 . . ?
C33 C38 C37 121.6(5) . . ?
C33 C38 H38 119.2 . . ?
C37 C38 H38 119.2 . . ?
C1' Au1' C25' 160.98(12) . . ?
C1' Au1' C26' 166.58(12) . . ?
C25' Au1' C26' 32.12(11) . . ?
C1' N1' C5' 117.6(2) . . ?
C1' N1' C13' 119.8(2) . . ?
C13' N1' C5' 122.4(2) . . ?
N1' C1' Au1' 120.6(2) . . ?
N1' C1' C2' 113.4(2) . . ?
C2' C1' Au1' 126.0(2) . . ?
C38" C33" C34" 120.0 . . ?
C38" C33" C26' 120.5(11) . . ?
C34" C33" C26' 117.4(11) . . ?
C33" C38" H38" 120.0 . . ?
C33" C38" C37" 120.0 . . ?
C37" C38" H38" 120.0 . . ?
C38" C37" H37" 120.0 . . ?
C38" C37" C36" 120.0 . . ?
C36" C37" H37" 120.0 . . ?
C37" C36" H36" 120.0 . . ?
C37" C36" C35" 120.0 . . ?
C35" C36" H36" 120.0 . . ?
C36" C35" H35" 120.0 . . ?
C34" C35" C36" 120.0 . . ?
C34" C35" H35" 120.0 . . ?
C33" C34" H34" 120.0 . . ?
C35" C34" C33" 120.0 . . ?
C35" C34" H34" 120.0 . . ?
C1' C2' C3' 107.1(2) . . ?
C1' C2' C6' 105.5(2) . . ?
C1' C2' C8' 112.2(2) . . ?
C6' C2' C3' 107.9(2) . . ?
C8' C2' C3' 113.2(2) . . ?
C8' C2' C6' 110.6(2) . . ?
C2' C3' H3' 107.9 . . ?
C4' C3' C2' 109.3(2) . . ?
C4' C3' H3' 107.9 . . ?
C11' C3' C2' 113.2(2) . . ?
C11' C3' H3' 107.9 . . ?
C11' C3' C4' 110.5(3) . . ?
C3' C4' H4'A 109.4 . . ?
C3' C4' H4'B 109.4 . . ?
H4'A C4' H4'B 108.0 . . ?
C5' C4' C3' 111.2(2) . . ?
C5' C4' H4'A 109.4 . . ?
C5' C4' H4'B 109.4 . . ?
N1' C5' C4' 106.0(2) . . ?
N1' C5' C7' 106.5(2) . . ?
N1' C5' C12' 111.6(2) . . ?
C4' C5' C7' 107.5(2) . . ?
C12' C5' C4' 112.6(2) . . ?
C12' C5' C7' 112.2(2) . . ?
C2' C6' H6'A 109.4 . . ?
C2' C6' H6'B 109.4 . . ?
H6'A C6' H6'B 108.0 . . ?
C7' C6' C2' 111.3(2) . . ?
C7' C6' H6'A 109.4 . . ?
C7' C6' H6'B 109.4 . . ?
C5' C7' H7'A 109.8 . . ?
C5' C7' H7'B 109.8 . . ?
C6' C7' C5' 109.4(2) . . ?
C6' C7' H7'A 109.8 . . ?
C6' C7' H7'B 109.8 . . ?
H7'A C7' H7'B 108.2 . . ?
C2' C8' H8' 107.2 . . ?
C9' C8' C2' 113.3(3) . . ?
C9' C8' H8' 107.2 . . ?
C9' C8' C10' 108.6(3) . . ?
C10' C8' C2' 113.0(2) . . ?
C10' C8' H8' 107.2 . . ?
C8' C9' H9'A 109.5 . . ?
C8' C9' H9'B 109.5 . . ?
C8' C9' H9'C 109.5 . . ?
H9'A C9' H9'B 109.5 . . ?
H9'A C9' H9'C 109.5 . . ?
H9'B C9' H9'C 109.5 . . ?
C8' C10' H10D 109.5 . . ?
C8' C10' H10E 109.5 . . ?
C8' C10' H10F 109.5 . . ?
H10D C10' H10E 109.5 . . ?
H10D C10' H10F 109.5 . . ?
H10E C10' H10F 109.5 . . ?
C3' C11' H11D 109.5 . . ?
C3' C11' H11E 109.5 . . ?
C3' C11' H11F 109.5 . . ?
H11D C11' H11E 109.5 . . ?
H11D C11' H11F 109.5 . . ?
H11E C11' H11F 109.5 . . ?
C5' C12' H12D 109.5 . . ?
C5' C12' H12E 109.5 . . ?
C5' C12' H12F 109.5 . . ?
H12D C12' H12E 109.5 . . ?
H12D C12' H12F 109.5 . . ?
H12E C12' H12F 109.5 . . ?
C14' C13' N1' 119.4(3) . . ?
C14' C13' C18' 123.1(3) . . ?
C18' C13' N1' 117.5(3) . . ?
C13' C14' C19' 124.0(3) . . ?
C15' C14' C13' 117.0(3) . . ?
C15' C14' C19' 118.9(3) . . ?
C14' C15' H15' 119.1 . . ?
C16' C15' C14' 121.8(3) . . ?
C16' C15' H15' 119.1 . . ?
C15' C16' H16' 119.9 . . ?
C15' C16' C17' 120.1(3) . . ?
C17' C16' H16' 119.9 . . ?
C16' C17' H17' 119.5 . . ?
C16' C17' C18' 121.1(3) . . ?
C18' C17' H17' 119.5 . . ?
C13' C18' C22' 123.7(3) . . ?
C17' C18' C13' 116.8(3) . . ?
C17' C18' C22' 119.4(3) . . ?
C14' C19' H19' 107.9 . . ?
C14' C19' C20' 110.5(3) . . ?
C14' C19' C21' 112.4(3) . . ?
C20' C19' H19' 107.9 . . ?
C21' C19' H19' 107.9 . . ?
C21' C19' C20' 110.0(3) . . ?
C19' C20' H20D 109.5 . . ?
C19' C20' H20E 109.5 . . ?
C19' C20' H20F 109.5 . . ?
H20D C20' H20E 109.5 . . ?
H20D C20' H20F 109.5 . . ?
H20E C20' H20F 109.5 . . ?
C19' C21' H21D 109.5 . . ?
C19' C21' H21E 109.5 . . ?
C19' C21' H21F 109.5 . . ?
H21D C21' H21E 109.5 . . ?
H21D C21' H21F 109.5 . . ?
H21E C21' H21F 109.5 . . ?
C18' C22' H22' 107.7 . . ?
C18' C22' C23' 111.4(3) . . ?
C18' C22' C24' 110.9(3) . . ?
C23' C22' H22' 107.7 . . ?
C23' C22' C24' 111.4(3) . . ?
C24' C22' H22' 107.7 . . ?
C22' C23' H23D 109.5 . . ?
C22' C23' H23E 109.5 . . ?
C22' C23' H23F 109.5 . . ?
H23D C23' H23E 109.5 . . ?
H23D C23' H23F 109.5 . . ?
H23E C23' H23F 109.5 . . ?
C22' C24' H24D 109.5 . . ?
C22' C24' H24E 109.5 . . ?
C22' C24' H24F 109.5 . . ?
H24D C24' H24E 109.5 . . ?
H24D C24' H24F 109.5 . . ?
H24E C24' H24F 109.5 . . ?
C26' C25' Au1' 74.79(19) . . ?
C26' C25' C27' 167.6(3) . . ?
C27' C25' Au1' 116.5(2) . . ?
C33" C26' Au1' 115.9(8) . . ?
C25' C26' Au1' 73.09(19) . . ?
C25' C26' C33" 162.0(8) . . ?
C25' C26' C33' 167.8(4) . . ?
C33' C26' Au1' 118.8(3) . . ?
C28' C27' C25' 121.7(3) . . ?
C28' C27' C32' 119.9(3) . . ?
C32' C27' C25' 118.4(3) . . ?
C27' C28' H28' 120.0 . . ?
C29' C28' C27' 119.9(3) . . ?
C29' C28' H28' 120.0 . . ?
C28' C29' H29' 119.9 . . ?
C30' C29' C28' 120.2(3) . . ?
C30' C29' H29' 119.9 . . ?
C29' C30' H30' 119.9 . . ?
C31' C30' C29' 120.3(3) . . ?
C31' C30' H30' 119.9 . . ?
C30' C31' H31' 119.7 . . ?
C30' C31' C32' 120.5(3) . . ?
C32' C31' H31' 119.7 . . ?
C27' C32' H32' 120.4 . . ?
C31' C32' C27' 119.2(3) . . ?
C31' C32' H32' 120.4 . . ?
C34' C33' C26' 119.0(5) . . ?
C34' C33' C38' 117.9(4) . . ?
C38' C33' C26' 122.6(4) . . ?
C33' C34' H34' 119.7 . . ?
C35' C34' C33' 120.6(5) . . ?
C35' C34' H34' 119.7 . . ?
C34' C35' H35' 119.7 . . ?
C36' C35' C34' 120.7(5) . . ?
C36' C35' H35' 119.7 . . ?
C35' C36' H36' 120.1 . . ?
C35' C36' C37' 119.7(5) . . ?
C37' C36' H36' 120.1 . . ?
C36' C37' H37' 120.1 . . ?
C36' C37' C38' 119.8(5) . . ?
C38' C37' H37' 120.1 . . ?
C33' C38' C37' 120.5(5) . . ?
C33' C38' H38' 119.8 . . ?
C37' C38' H38' 119.8 . . ?
C41 C40 C45 113.1(3) . . ?
C41 C40 B1 127.5(3) . . ?
C45 C40 B1 118.7(3) . . ?
F1 C41 C40 121.2(3) . . ?
F1 C41 C42 115.0(3) . . ?
C40 C41 C42 123.8(3) . . ?
F2 C42 C41 120.3(3) . . ?
F2 C42 C43 120.0(3) . . ?
C43 C42 C41 119.7(3) . . ?
F3 C43 C42 120.3(3) . . ?
F3 C43 C44 120.4(3) . . ?
C42 C43 C44 119.4(3) . . ?
F4 C44 C43 120.2(3) . . ?
F4 C44 C45 121.1(3) . . ?
C43 C44 C45 118.7(3) . . ?
F5 C45 C40 118.8(3) . . ?
F5 C45 C44 115.9(3) . . ?
C44 C45 C40 125.3(3) . . ?
C47 C46 C51 113.2(3) . . ?
C47 C46 B1 119.5(3) . . ?
C51 C46 B1 126.7(3) . . ?
F6 C47 C46 119.3(3) . . ?
F6 C47 C48 115.5(3) . . ?
C48 C47 C46 125.2(3) . . ?
F7 C48 C47 121.2(3) . . ?
F7 C48 C49 120.3(3) . . ?
C47 C48 C49 118.5(3) . . ?
F8 C49 C48 120.4(3) . . ?
F8 C49 C50 120.4(3) . . ?
C50 C49 C48 119.2(3) . . ?
F9 C50 C49 120.0(3) . . ?
F9 C50 C51 120.2(3) . . ?
C49 C50 C51 119.8(3) . . ?
F10 C51 C46 121.0(3) . . ?
F10 C51 C50 115.0(3) . . ?
C50 C51 C46 124.0(3) . . ?
C53 C52 B1 119.4(3) . . ?
C57 C52 C53 112.6(3) . . ?
C57 C52 B1 127.4(3) . . ?
F11 C53 C52 118.9(3) . . ?
F11 C53 C54 116.3(3) . . ?
C54 C53 C52 124.9(3) . . ?
F12 C54 C53 120.8(3) . . ?
F12 C54 C55 119.7(3) . . ?
C53 C54 C55 119.5(3) . . ?
F13 C55 C54 120.8(3) . . ?
F13 C55 C56 121.1(3) . . ?
C56 C55 C54 118.2(3) . . ?
F14 C56 C55 119.4(3) . . ?
F14 C56 C57 120.2(3) . . ?
C55 C56 C57 120.4(3) . . ?
F15 C57 C52 121.0(3) . . ?
F15 C57 C56 114.5(3) . . ?
C56 C57 C52 124.5(3) . . ?
C59 C58 C63 113.1(3) . . ?
C59 C58 B1 126.7(3) . . ?
C63 C58 B1 119.7(3) . . ?
F16 C59 C58 120.7(3) . . ?
F16 C59 C60 115.4(3) . . ?
C60 C59 C58 124.0(3) . . ?
F17 C60 C59 120.6(3) . . ?
F17 C60 C61 118.9(3) . . ?
C59 C60 C61 120.4(3) . . ?
F18 C61 C60 120.6(3) . . ?
F18 C61 C62 121.1(3) . . ?
C62 C61 C60 118.3(3) . . ?
F19 C62 C61 119.9(3) . . ?
F19 C62 C63 120.8(3) . . ?
C61 C62 C63 119.3(3) . . ?
F20 C63 C58 118.9(3) . . ?
F20 C63 C62 116.2(3) . . ?
C62 C63 C58 124.9(3) . . ?
C46 B1 C40 100.8(2) . . ?
C52 B1 C40 114.7(2) . . ?
C52 B1 C46 114.1(2) . . ?
C52 B1 C58 100.8(2) . . ?
C58 B1 C40 113.2(2) . . ?
C58 B1 C46 113.9(2) . . ?
C41' C40' C45' 113.2(3) . . ?
C41' C40' B1' 126.5(3) . . ?
C45' C40' B1' 120.0(2) . . ?
F1' C41' C40' 121.6(3) . . ?
F1' C41' C42' 114.4(2) . . ?
C40' C41' C42' 124.0(3) . . ?
F2' C42' C41' 120.3(3) . . ?
F2' C42' C43' 119.9(3) . . ?
C43' C42' C41' 119.8(3) . . ?
F3' C43' C42' 119.9(3) . . ?
F3' C43' C44' 121.2(3) . . ?
C44' C43' C42' 118.9(3) . . ?
F4' C44' C43' 120.0(3) . . ?
F4' C44' C45' 120.9(3) . . ?
C43' C44' C45' 119.1(3) . . ?
F5' C45' C40' 119.1(3) . . ?
F5' C45' C44' 116.1(3) . . ?
C44' C45' C40' 124.8(3) . . ?
C47' C46' B1' 119.5(2) . . ?
C51' C46' C47' 112.5(3) . . ?
C51' C46' B1' 127.5(3) . . ?
F6' C47' C46' 118.6(2) . . ?
F6' C47' C48' 115.8(3) . . ?
C48' C47' C46' 125.6(3) . . ?
F7' C48' C47' 121.3(3) . . ?
F7' C48' C49' 119.7(3) . . ?
C47' C48' C49' 119.0(3) . . ?
F8' C49' C48' 121.0(3) . . ?
F8' C49' C50' 120.8(3) . . ?
C50' C49' C48' 118.2(3) . . ?
F9' C50' C49' 119.8(3) . . ?
F9' C50' C51' 119.9(3) . . ?
C49' C50' C51' 120.3(3) . . ?
F10' C51' C46' 120.9(3) . . ?
F10' C51' C50' 114.8(3) . . ?
C50' C51' C46' 124.3(3) . . ?
C53' C52' B1' 117.7(3) . . ?
C57' C52' C53' 113.3(3) . . ?
C57' C52' B1' 128.3(3) . . ?
F11' C53' C52' 119.3(3) . . ?
F11' C53' C54' 116.3(3) . . ?
C54' C53' C52' 124.4(3) . . ?
F12' C54' C53' 120.7(3) . . ?
F12' C54' C55' 119.7(3) . . ?
C55' C54' C53' 119.5(3) . . ?
F13' C55' C54' 121.3(3) . . ?
F13' C55' C56' 119.5(3) . . ?
C54' C55' C56' 119.1(3) . . ?
F14' C56' C55' 120.0(3) . . ?
F14' C56' C57' 120.8(3) . . ?
C55' C56' C57' 119.1(3) . . ?
F15' C57' C52' 121.4(3) . . ?
F15' C57' C56' 114.2(3) . . ?
C52' C57' C56' 124.4(3) . . ?
C59' C58' B1' 126.6(2) . . ?
C63' C58' C59' 113.7(3) . . ?
C63' C58' B1' 119.3(2) . . ?
F16' C59' C58' 121.3(3) . . ?
F16' C59' C60' 115.1(3) . . ?
C60' C59' C58' 123.6(3) . . ?
F17' C60' C59' 120.2(3) . . ?
F17' C60' C61' 119.7(3) . . ?
C61' C60' C59' 120.1(3) . . ?
F18' C61' C60' 120.9(3) . . ?
F18' C61' C62' 120.0(3) . . ?
C60' C61' C62' 119.1(3) . . ?
F19' C62' C61' 120.3(3) . . ?
F19' C62' C63' 120.6(3) . . ?
C61' C62' C63' 119.1(3) . . ?
F20' C63' C58' 119.7(3) . . ?
F20' C63' C62' 115.8(3) . . ?
C62' C63' C58' 124.4(3) . . ?
C40' B1' C46' 101.6(2) . . ?
C40' B1' C52' 113.3(2) . . ?
C40' B1' C58' 113.1(2) . . ?
C46' B1' C52' 114.2(2) . . ?
C46' B1' C58' 114.1(2) . . ?
C52' B1' C58' 101.0(2) . . ?

loop_
_geom_bond_atom_site_label_1
_geom_bond_atom_site_label_2
_geom_bond_distance
_geom_bond_site_symmetry_2
_geom_bond_publ_flag
Au1 C1 2.013(3) . ?
Au1 C25 2.220(3) . ?
Au1 C26 2.197(3) . ?
N1 C1 1.306(3) . ?
N1 C5 1.517(3) . ?
N1 C13 1.458(4) . ?
C1 C2 1.516(4) . ?
C2 C3 1.563(4) . ?
C2 C6 1.548(4) . ?
C2 C8 1.557(4) . ?
C3 H3 1.0000 . ?
C3 C4 1.542(4) . ?
C3 C11 1.528(4) . ?
C4 H4A 0.9900 . ?
C4 H4B 0.9900 . ?
C4 C5 1.531(4) . ?
C5 C7 1.531(4) . ?
C5 C12 1.517(4) . ?
C6 H6A 0.9900 . ?
C6 H6B 0.9900 . ?
C6 C7 1.530(4) . ?
C7 H7A 0.9900 . ?
C7 H7B 0.9900 . ?
C8 H8 1.0000 . ?
C8 C9 1.526(5) . ?
C8 C10 1.539(4) . ?
C9 H9A 0.9800 . ?
C9 H9B 0.9800 . ?
C9 H9C 0.9800 . ?
C10 H10A 0.9800 . ?
C10 H10B 0.9800 . ?
C10 H10C 0.9800 . ?
C11 H11A 0.9800 . ?
C11 H11B 0.9800 . ?
C11 H11C 0.9800 . ?
C12 H12A 0.9800 . ?
C12 H12B 0.9800 . ?
C12 H12C 0.9800 . ?
C13 C14 1.394(4) . ?
C13 C18 1.403(4) . ?
C14 C15 1.390(4) . ?
C14 C19 1.520(4) . ?
C15 H15 0.9500 . ?
C15 C16 1.388(5) . ?
C16 H16 0.9500 . ?
C16 C17 1.370(5) . ?
C17 H17 0.9500 . ?
C17 C18 1.395(5) . ?
C18 C22 1.511(5) . ?
C19 H19 1.0000 . ?
C19 C20 1.524(4) . ?
C19 C21 1.521(5) . ?
C20 H20A 0.9800 . ?
C20 H20B 0.9800 . ?
C20 H20C 0.9800 . ?
C21 H21A 0.9800 . ?
C21 H21B 0.9800 . ?
C21 H21C 0.9800 . ?
C22 H22 1.0000 . ?
C22 C23 1.530(5) . ?
C22 C24 1.532(5) . ?
C23 H23A 0.9800 . ?
C23 H23B 0.9800 . ?
C23 H23C 0.9800 . ?
C24 H24A 0.9800 . ?
C24 H24B 0.9800 . ?
C24 H24C 0.9800 . ?
C25 C26 1.218(4) . ?
C25 C27 1.440(4) . ?
C26 C33 1.474(6) . ?
C26 C33A 1.473(9) . ?
C27 C28 1.394(4) . ?
C27 C32 1.394(4) . ?
C28 H28 0.9500 . ?
C28 C29 1.379(5) . ?
C29 H29 0.9500 . ?
C29 C30 1.379(5) . ?
C30 H30 0.9500 . ?
C30 C31 1.382(5) . ?
C31 H31 0.9500 . ?
C31 C32 1.388(4) . ?
C32 H32 0.9500 . ?
C33 C34 1.386(7) . ?
C33 C38 1.357(8) . ?
C33A C34A 1.3900 . ?
C33A C38A 1.3900 . ?
C34A H34A 0.9500 . ?
C34A C35A 1.3900 . ?
C35A H35A 0.9500 . ?
C35A C36A 1.3900 . ?
C36A H36A 0.9500 . ?
C36A C37A 1.3900 . ?
C37A H37A 0.9500 . ?
C37A C38A 1.3900 . ?
C38A H38A 0.9500 . ?
C34 H34 0.9500 . ?
C34 C35 1.381(7) . ?
C35 H35 0.9500 . ?
C35 C36 1.363(8) . ?
C36 H36 0.9500 . ?
C36 C37 1.338(8) . ?
C37 H37 0.9500 . ?
C37 C38 1.376(7) . ?
C38 H38 0.9500 . ?
Au1' C1' 2.004(3) . ?
Au1' C25' 2.213(3) . ?
Au1' C26' 2.232(3) . ?
N1' C1' 1.307(3) . ?
N1' C5' 1.516(3) . ?
N1' C13' 1.457(4) . ?
C1' C2' 1.515(4) . ?
C33" C38" 1.3900 . ?
C33" C34" 1.3900 . ?
C33" C26' 1.474(8) . ?
C38" H38" 0.9500 . ?
C38" C37" 1.3900 . ?
C37" H37" 0.9500 . ?
C37" C36" 1.3900 . ?
C36" H36" 0.9500 . ?
C36" C35" 1.3900 . ?
C35" H35" 0.9500 . ?
C35" C34" 1.3900 . ?
C34" H34" 0.9500 . ?
C2' C3' 1.555(4) . ?
C2' C6' 1.555(4) . ?
C2' C8' 1.554(4) . ?
C3' H3' 1.0000 . ?
C3' C4' 1.542(4) . ?
C3' C11' 1.532(4) . ?
C4' H4'A 0.9900 . ?
C4' H4'B 0.9900 . ?
C4' C5' 1.531(4) . ?
C5' C7' 1.534(4) . ?
C5' C12' 1.516(4) . ?
C6' H6'A 0.9900 . ?
C6' H6'B 0.9900 . ?
C6' C7' 1.534(4) . ?
C7' H7'A 0.9900 . ?
C7' H7'B 0.9900 . ?
C8' H8' 1.0000 . ?
C8' C9' 1.524(4) . ?
C8' C10' 1.535(4) . ?
C9' H9'A 0.9800 . ?
C9' H9'B 0.9800 . ?
C9' H9'C 0.9800 . ?
C10' H10D 0.9800 . ?
C10' H10E 0.9800 . ?
C10' H10F 0.9800 . ?
C11' H11D 0.9800 . ?
C11' H11E 0.9800 . ?
C11' H11F 0.9800 . ?
C12' H12D 0.9800 . ?
C12' H12E 0.9800 . ?
C12' H12F 0.9800 . ?
C13' C14' 1.397(4) . ?
C13' C18' 1.401(4) . ?
C14' C15' 1.391(4) . ?
C14' C19' 1.512(4) . ?
C15' H15' 0.9500 . ?
C15' C16' 1.367(5) . ?
C16' H16' 0.9500 . ?
C16' C17' 1.386(5) . ?
C17' H17' 0.9500 . ?
C17' C18' 1.398(5) . ?
C18' C22' 1.518(4) . ?
C19' H19' 1.0000 . ?
C19' C20' 1.532(5) . ?
C19' C21' 1.525(4) . ?
C20' H20D 0.9800 . ?
C20' H20E 0.9800 . ?
C20' H20F 0.9800 . ?
C21' H21D 0.9800 . ?
C21' H21E 0.9800 . ?
C21' H21F 0.9800 . ?
C22' H22' 1.0000 . ?
C22' C23' 1.523(4) . ?
C22' C24' 1.526(5) . ?
C23' H23D 0.9800 . ?
C23' H23E 0.9800 . ?
C23' H23F 0.9800 . ?
C24' H24D 0.9800 . ?
C24' H24E 0.9800 . ?
C24' H24F 0.9800 . ?
C25' C26' 1.230(4) . ?
C25' C27' 1.446(4) . ?
C26' C33' 1.455(5) . ?
C27' C28' 1.393(4) . ?
C27' C32' 1.395(4) . ?
C28' H28' 0.9500 . ?
C28' C29' 1.377(4) . ?
C29' H29' 0.9500 . ?
C29' C30' 1.377(5) . ?
C30' H30' 0.9500 . ?
C30' C31' 1.377(5) . ?
C31' H31' 0.9500 . ?
C31' C32' 1.385(5) . ?
C32' H32' 0.9500 . ?
C33' C34' 1.379(7) . ?
C33' C38' 1.379(8) . ?
C34' H34' 0.9500 . ?
C34' C35' 1.377(6) . ?
C35' H35' 0.9500 . ?
C35' C36' 1.348(7) . ?
C36' H36' 0.9500 . ?
C36' C37' 1.369(8) . ?
C37' H37' 0.9500 . ?
C37' C38' 1.388(7) . ?
C38' H38' 0.9500 . ?
F1 C41 1.350(4) . ?
F2 C42 1.345(4) . ?
F3 C43 1.348(4) . ?
F4 C44 1.343(4) . ?
F5 C45 1.362(4) . ?
F6 C47 1.358(3) . ?
F7 C48 1.340(4) . ?
F8 C49 1.344(4) . ?
F9 C50 1.346(4) . ?
F10 C51 1.353(4) . ?
F11 C53 1.352(3) . ?
F12 C54 1.350(3) . ?
F13 C55 1.338(4) . ?
F14 C56 1.347(3) . ?
F15 C57 1.362(3) . ?
F16 C59 1.353(3) . ?
F17 C60 1.342(3) . ?
F18 C61 1.336(3) . ?
F19 C62 1.349(3) . ?
F20 C63 1.357(3) . ?
C40 C41 1.389(4) . ?
C40 C45 1.390(4) . ?
C40 B1 1.661(4) . ?
C41 C42 1.389(4) . ?
C42 C43 1.372(5) . ?
C43 C44 1.376(5) . ?
C44 C45 1.377(5) . ?
C46 C47 1.386(4) . ?
C46 C51 1.388(4) . ?
C46 B1 1.653(4) . ?
C47 C48 1.380(4) . ?
C48 C49 1.380(5) . ?
C49 C50 1.372(5) . ?
C50 C51 1.379(5) . ?
C52 C53 1.398(4) . ?
C52 C57 1.383(4) . ?
C52 B1 1.647(4) . ?
C53 C54 1.373(4) . ?
C54 C55 1.378(4) . ?
C55 C56 1.372(5) . ?
C56 C57 1.373(4) . ?
C58 C59 1.387(4) . ?
C58 C63 1.390(4) . ?
C58 B1 1.652(4) . ?
C59 C60 1.375(4) . ?
C60 C61 1.377(4) . ?
C61 C62 1.376(4) . ?
C62 C63 1.378(4) . ?
F1' C41' 1.357(3) . ?
F2' C42' 1.344(3) . ?
F3' C43' 1.347(3) . ?
F4' C44' 1.348(3) . ?
F5' C45' 1.352(3) . ?
F6' C47' 1.357(3) . ?
F7' C48' 1.340(3) . ?
F8' C49' 1.331(3) . ?
F9' C50' 1.346(3) . ?
F10' C51' 1.359(3) . ?
F11' C53' 1.348(4) . ?
F12' C54' 1.349(4) . ?
F13' C55' 1.351(4) . ?
F14' C56' 1.346(4) . ?
F15' C57' 1.360(3) . ?
F16' C59' 1.344(3) . ?
F17' C60' 1.341(4) . ?
F18' C61' 1.348(4) . ?
F19' C62' 1.353(3) . ?
F20' C63' 1.354(3) . ?
C40' C41' 1.383(4) . ?
C40' C45' 1.388(4) . ?
C40' B1' 1.647(4) . ?
C41' C42' 1.384(4) . ?
C42' C43' 1.374(4) . ?
C43' C44' 1.373(4) . ?
C44' C45' 1.378(4) . ?
C46' C47' 1.394(4) . ?
C46' C51' 1.386(4) . ?
C46' B1' 1.651(4) . ?
C47' C48' 1.374(4) . ?
C48' C49' 1.384(4) . ?
C49' C50' 1.378(5) . ?
C50' C51' 1.379(4) . ?
C52' C53' 1.393(4) . ?
C52' C57' 1.377(4) . ?
C52' B1' 1.654(4) . ?
C53' C54' 1.374(5) . ?
C54' C55' 1.365(5) . ?
C55' C56' 1.377(5) . ?
C56' C57' 1.386(4) . ?
C58' C59' 1.389(4) . ?
C58' C63' 1.385(4) . ?
C58' B1' 1.658(4) . ?
C59' C60' 1.380(4) . ?
C60' C61' 1.366(5) . ?
C61' C62' 1.374(5) . ?
C62' C63' 1.382(4) . ?
